data_7044725
loop_
_publ_author_name
'Huo, Yu'
'Chen, Yan-Cong'
'Liu, Jun-Liang'
'Jia, Jian-Hua'
'Chen, Wen-Bin'
'Wu, Si-Guo'
'Tong, Mingliang'

_publ_section_title
;
 A wheel-shaped Dy(III) single-molecule magnet supported by
 polyoxotungstates
;
_journal_name_full 'Dalton Transactions'
_journal_paper_doi 10.1039/C7DT03721J
_journal_year 2017
_chemical_formula_moiety 'As6 Cs15 Dy6 K9 Na12 O263 W54, 18(O)'
_chemical_formula_sum 'As6 Cs15 Dy6 H166 K9 Na12 O281 W54'
_chemical_formula_weight 18637.17
_space_group_crystal_system trigonal
_space_group_IT_number 147
_space_group_name_Hall '-P 3'
_space_group_name_H-M_alt 'P -3'
_symmetry_space_group_name_Hall '-P 3'
_symmetry_space_group_name_H-M 'P -3'
_atom_sites_solution_primary direct
_audit_creation_date 2017-10-28
_audit_creation_method
;
Olex2 1.2
(compiled 2017.08.10 svn.r3458 for OlexSys, GUI svn.r5381)
;
_cell_angle_alpha 90
_cell_angle_beta 90
_cell_angle_gamma 120
_cell_formula_units_Z 1
_cell_length_a 23.4503(8)
_cell_length_b 23.4503(8)
_cell_length_c 14.6472(5)
_cell_measurement_reflns_used 9998
_cell_measurement_temperature 120(2)
_cell_measurement_theta_max 27.52
_cell_measurement_theta_min 2.44
_cell_volume 6975.6(4)
_computing_cell_refinement 'Bruker SMART'
_computing_data_collection 'Bruker SMART'
_computing_data_reduction 'Bruker SAINT'
_computing_molecular_graphics 'Olex2 (Dolomanov et al., 2009)'
_computing_publication_material 'Olex2 (Dolomanov et al., 2009)'
_computing_structure_refinement 'XL (Sheldrick, 2008)'
_computing_structure_solution 'SIR2004 (Burla et al., 2007)'
_diffrn_ambient_temperature 120.01
_diffrn_measured_fraction_theta_full 0.999
_diffrn_measured_fraction_theta_max 0.996
_diffrn_measurement_device_type 'Bruker D8 QUEST'
_diffrn_measurement_method 'phi and omega scans'
_diffrn_radiation_monochromator graphite
_diffrn_radiation_type MoK\a
_diffrn_radiation_wavelength 0.71073
_diffrn_reflns_av_R_equivalents 0.0603
_diffrn_reflns_av_unetI/netI 0.0720
_diffrn_reflns_Laue_measured_fraction_full 0.999
_diffrn_reflns_Laue_measured_fraction_max 0.996
_diffrn_reflns_limit_h_max 30
_diffrn_reflns_limit_h_min -28
_diffrn_reflns_limit_k_max 30
_diffrn_reflns_limit_k_min -30
_diffrn_reflns_limit_l_max 19
_diffrn_reflns_limit_l_min -16
_diffrn_reflns_number 38526
_diffrn_reflns_point_group_measured_fraction_full 0.999
_diffrn_reflns_point_group_measured_fraction_max 0.996
_diffrn_reflns_theta_full 26.000
_diffrn_reflns_theta_max 27.550
_diffrn_reflns_theta_min 2.441
_exptl_absorpt_coefficient_mu 26.649
_exptl_absorpt_correction_T_max 0.7456
_exptl_absorpt_correction_T_min 0.5750
_exptl_absorpt_correction_type multi-scan
_exptl_absorpt_process_details
;
SADABS-2014/5 (Bruker,2014/5) was used for absorption correction.
wR2(int) was 0.0753 before and 0.0548 after correction.
The Ratio of minimum to maximum transmission is 0.7712.
The \l/2 correction factor is Not present.
;
_exptl_crystal_colour colourless
_exptl_crystal_colour_primary colourless
_exptl_crystal_density_diffrn 4.437
_exptl_crystal_description block
_exptl_crystal_F_000 8132
_exptl_crystal_size_max 0.1
_exptl_crystal_size_mid 0.08
_exptl_crystal_size_min 0.05
_refine_diff_density_max 4.209
_refine_diff_density_min -2.993
_refine_diff_density_rms 0.492
_refine_ls_extinction_method none
_refine_ls_goodness_of_fit_ref 1.031
_refine_ls_hydrogen_treatment undef
_refine_ls_matrix_type full
_refine_ls_number_parameters 554
_refine_ls_number_reflns 10676
_refine_ls_number_restraints 36
_refine_ls_restrained_S_all 1.033
_refine_ls_R_factor_all 0.0941
_refine_ls_R_factor_gt 0.0518
_refine_ls_shift/su_max 0.001
_refine_ls_shift/su_mean 0.000
_refine_ls_structure_factor_coef Fsqd
_refine_ls_weighting_details 'w=1/[\s^2^(Fo^2^)+(0.0592P)^2^+246.2228P] where P=(Fo^2^+2Fc^2^)/3'
_refine_ls_weighting_scheme calc
_refine_ls_wR_factor_gt 0.1170
_refine_ls_wR_factor_ref 0.1367
_reflns_Friedel_coverage 0.000
_reflns_number_gt 7288
_reflns_number_total 10676
_reflns_threshold_expression 'I > 2\s(I)'
_cod_data_source_file c7dt03721j1.cif
_cod_data_source_block a
_cod_original_cell_volume 6975.6(5)
_cod_database_code 7044725
_shelx_shelxl_version_number 2016/6
_shelx_space_group_comment
;
The symmetry employed for this shelxl refinement is uniquely defined 
by the following loop, which should always be used as a source of 
symmetry information in preference to the above space-group names. 
They are only intended as comments. 
;
_shelx_estimated_absorpt_t_max 0.349
_shelx_estimated_absorpt_t_min 0.176
_olex2_refinement_description
;
1. Shared sites
{K2, O18W}
2. Uiso/Uaniso restraints and constraints
Uanis(O26) \\sim Ueq: with sigma of 0.01 and sigma for terminal atoms of 0.02
Uanis(K5) \\sim Ueq, Uanis(O5W) \\sim Ueq: with sigma of 0.01 and sigma for
terminal atoms of 0.02
Uanis(K2) \\sim Ueq: with sigma of 0.01 and sigma for terminal atoms of 0.02
Uanis(O7) \\sim Ueq, Uanis(O8) \\sim Ueq: with sigma of 0.01 and sigma for
terminal atoms of 0.02
Uanis(K2) = Uanis(O18W)
3. Others
 Fixed Sof: O10W(0.5) O13W(0.5) O14W(0.5) O15W(0.5) O16W(0.5) Cs1(0.5) K2(0.5)
 K5(0.33333) K3(0.5) O18W(0.5) O12W(0.5) O5W(0.66667)
;
_olex2_submission_special_instructions 'No special instructions were received'

loop_
_space_group_symop_operation_xyz
'x, y, z'
'-y, x-y, z'
'-x+y, -x, z'
'-x, -y, -z'
'y, -x+y, -z'
'x-y, x, -z'

loop_
_atom_site_label
_atom_site_type_symbol
_atom_site_fract_x
_atom_site_fract_y
_atom_site_fract_z
_atom_site_U_iso_or_equiv
_atom_site_adp_type
_atom_site_occupancy
_atom_site_site_symmetry_order
_atom_site_calc_flag
_atom_site_refinement_flags_posn
_atom_site_refinement_flags_adp
_atom_site_refinement_flags_occupancy
_atom_site_disorder_assembly
_atom_site_disorder_group
W1 W 0.74227(3) 0.09080(3) -0.05414(5) 0.01629(15) Uani 1 1 d . . . . .
W2 W 0.86099(3) 0.06398(3) 0.08522(5) 0.01787(16) Uani 1 1 d . . . . .
W3 W 0.84236(4) 0.04695(3) 0.31116(5) 0.02454(18) Uani 1 1 d . . . . .
W4 W 0.70387(4) 0.05030(4) 0.41789(6) 0.0318(2) Uani 1 1 d . . . . .
W5 W 0.59754(4) 0.07418(4) 0.29528(6) 0.0312(2) Uani 1 1 d . . . . .
W6 W 0.61772(3) 0.09600(3) 0.04838(5) 0.01985(17) Uani 1 1 d . . . . .
W7 W 0.77327(3) 0.22460(3) 0.07979(5) 0.01964(17) Uani 1 1 d . . . . .
W8 W 0.89414(3) 0.19921(3) 0.21928(5) 0.01987(16) Uani 1 1 d . . . . .
W9 W 0.75310(4) 0.20298(4) 0.33220(6) 0.02935(19) Uani 1 1 d . . . . .
Dy1 Dy 0.68846(4) -0.09434(4) 0.01624(6) 0.01866(18) Uani 1 1 d . . . . .
Cs2 Cs 1.04668(6) 0.16561(7) 0.18297(10) 0.0390(3) Uani 1 1 d . . . . .
Cs3 Cs 0.95027(6) 0.38982(6) 0.14962(9) 0.0310(3) Uani 1 1 d . . . . .
As1 As 0.71834(8) 0.05421(8) 0.18132(12) 0.0172(4) Uani 1 1 d . . . . .
K1 K 1.000000 0.000000 0.000000 0.029(2) Uani 1 6 d S T P . .
Na1 Na 0.7325(5) 0.0705(5) 0.6803(6) 0.058(3) Uani 1 1 d . . . . .
Na2 Na 0.5729(4) -0.1176(4) 0.2647(5) 0.0313(17) Uani 1 1 d . . . . .
O1 O 0.7018(5) 0.0051(5) -0.0306(7) 0.013(2) Uani 1 1 d . . . . .
O1W O 1.0957(9) 0.5499(9) 0.1871(12) 0.065(5) Uiso 1 1 d . . . . .
O2 O 0.7886(5) -0.0152(5) 0.0735(8) 0.019(3) Uani 1 1 d . . . . .
O3 O 0.5909(6) -0.0942(6) 0.0669(9) 0.030(3) Uani 1 1 d . . . . .
O3W O 0.6387(11) 0.0726(11) 0.7107(14) 0.087(6) Uiso 1 1 d . . . . .
O4 O 0.6845(6) -0.1135(6) 0.1786(8) 0.024(3) Uani 1 1 d . . . . .
O4W O 0.5171(12) -0.2409(12) 0.1909(16) 0.104(8) Uiso 1 1 d . . . . .
O5 O 0.7646(6) 0.0977(6) -0.1681(9) 0.028(3) Uani 1 1 d . . . . .
O6 O 0.8263(5) 0.1030(5) -0.0033(8) 0.020(3) Uani 1 1 d . . . . .
O6W O 0.7820(14) 0.1861(14) 0.6313(18) 0.120(9) Uiso 1 1 d . . . . .
O7 O 0.7203(5) 0.1082(5) 0.0940(8) 0.018(2) Uani 1 1 d . U . . .
O7W O 0.5786(9) -0.0793(9) 0.5656(12) 0.064(5) Uiso 1 1 d . . . . .
O8 O 0.6650(5) 0.0967(5) -0.0641(8) 0.021(3) Uani 1 1 d . U . . .
O9 O 0.7929(5) 0.1915(5) -0.0311(8) 0.022(3) Uani 1 1 d . . . . .
O9W O 0.666667 0.333333 0.2902(19) 0.055(8) Uiso 1 3 d S T P . .
O10 O 0.9191(5) 0.0591(5) 0.0169(8) 0.023(3) Uani 1 1 d . . . . .
O10W O 0.8395(16) 0.0914(16) 0.633(2) 0.050(8) Uiso 0.5 1 d . . . A .
O11 O 0.8047(5) 0.0886(5) 0.1945(8) 0.018(2) Uani 1 1 d . . . . .
O12 O 0.8895(6) 0.0487(6) 0.1999(9) 0.028(3) Uani 1 1 d . . . . .
O13 O 0.9185(5) 0.1633(5) 0.1160(8) 0.021(3) Uani 1 1 d . . . . .
O13W O 0.8325(17) -0.0067(17) 0.551(2) 0.058(9) Uiso 0.5 1 d . . . . .
O14 O 0.8903(7) 0.0352(7) 0.3911(10) 0.043(4) Uani 1 1 d . . . . .
O14W O 0.980(3) 0.006(4) 0.185(3) 0.104(18) Uiso 0.5 1 d . . . . .
O15 O 0.7777(6) -0.0333(6) 0.2898(9) 0.030(3) Uani 1 1 d . . . . .
O15W O 0.493(2) -0.150(2) 0.413(3) 0.092(14) Uiso 0.5 1 d . . . A .
O16 O 0.7932(6) 0.0715(6) 0.3861(8) 0.031(3) Uani 1 1 d . . . . .
O16W O 0.407(2) -0.358(2) 0.223(3) 0.101(15) Uiso 0.5 1 d . . . . .
O17 O 0.9076(6) 0.1471(6) 0.2985(9) 0.026(3) Uani 1 1 d . . . . .
O18 O 0.7039(8) 0.0345(8) 0.5338(10) 0.050(4) Uani 1 1 d . . . . .
O19 O 0.6687(6) -0.0272(6) 0.3693(9) 0.032(3) Uani 1 1 d . . . . .
O20 O 0.7045(6) 0.0936(6) 0.2766(8) 0.026(3) Uani 1 1 d . . . . .
O21 O 0.6253(7) 0.0590(7) 0.4129(10) 0.042(4) Uani 1 1 d . . . . .
O22 O 0.7497(6) 0.1514(7) 0.4253(10) 0.036(3) Uani 1 1 d . . . . .
O23 O 0.5271(7) 0.0756(8) 0.3271(10) 0.047(4) Uani 1 1 d . . . . .
O24 O 0.5691(6) -0.0057(6) 0.2547(9) 0.039(4) Uani 1 1 d . . . . .
O25 O 0.6089(6) 0.1113(6) 0.1726(8) 0.026(3) Uani 1 1 d . . . . .
O26 O 0.6623(6) 0.1710(6) 0.3264(10) 0.036(3) Uani 1 1 d . U . . .
O27 O 0.5560(6) 0.1054(6) -0.0010(9) 0.028(3) Uani 1 1 d . . . . .
O28 O 0.5832(5) 0.0109(6) 0.0586(8) 0.024(3) Uani 1 1 d . . . . .
O29 O 0.6877(5) 0.1943(5) 0.0424(9) 0.025(3) Uani 1 1 d . . . . .
O30 O 0.8076(6) 0.3069(6) 0.0518(10) 0.035(3) Uani 1 1 d . . . . .
O31 O 0.8555(5) 0.2265(5) 0.1181(8) 0.017(2) Uani 1 1 d . . . . .
O32 O 0.9647(5) 0.2737(5) 0.2370(8) 0.021(3) Uani 1 1 d . . . . .
O33 O 0.8354(6) 0.2073(6) 0.2975(9) 0.028(3) Uani 1 1 d . . . . .
O34 O 0.7825(6) 0.2790(7) 0.3815(10) 0.042(4) Uani 1 1 d . . . . .
O35 O 0.7555(6) 0.2249(6) 0.2032(10) 0.034(3) Uani 1 1 d . . . . .
Cs1 Cs 0.6883(2) -0.1043(3) 0.5146(4) 0.0420(11) Uani 0.5 1 d . . . A 1
K2 K 0.7472(4) 0.3692(3) 0.1940(6) 0.053(2) Uani 0.5 1 d . U . B 1
K5 K 0.6188(12) 0.2513(11) -0.0453(18) 0.084(6) Uani 0.3333 1 d . U . B 1
K3 K 0.7062(14) -0.1070(12) 0.4876(14) 0.081(8) Uani 0.5 1 d . . . A 2
O18W O 0.7472(4) 0.3692(3) 0.1940(6) 0.053(2) Uani 0.5 1 d . . . C 2
O2W O 0.6234(11) 0.2470(11) 0.4168(15) 0.092(7) Uiso 1 1 d . . . . .
O8W O 0.666667 0.333333 0.5143(18) 0.053(7) Uiso 1 3 d S T P . .
O12W O 0.7000(16) 0.2683(16) 0.597(2) 0.054(9) Uiso 0.5 1 d . . . . .
O17W O 0.6102(16) 0.1237(16) 0.560(2) 0.145(11) Uiso 1 1 d . . . . .
O5W O 0.6322(17) 0.2796(17) 0.029(2) 0.095(10) Uani 0.6667 1 d . U . D 2

loop_
_atom_site_aniso_label
_atom_site_aniso_U_11
_atom_site_aniso_U_22
_atom_site_aniso_U_33
_atom_site_aniso_U_23
_atom_site_aniso_U_13
_atom_site_aniso_U_12
W1 0.0086(3) 0.0084(3) 0.0315(4) 0.0007(3) 0.0004(3) 0.0039(2)
W2 0.0078(3) 0.0077(3) 0.0382(4) 0.0002(3) -0.0011(3) 0.0039(2)
W3 0.0183(4) 0.0148(3) 0.0379(5) -0.0004(3) -0.0064(3) 0.0064(3)
W4 0.0250(4) 0.0316(4) 0.0301(4) -0.0033(3) 0.0010(3) 0.0075(3)
W5 0.0160(4) 0.0317(4) 0.0386(5) -0.0066(4) 0.0038(3) 0.0064(3)
W6 0.0088(3) 0.0140(3) 0.0378(4) -0.0033(3) -0.0006(3) 0.0066(3)
W7 0.0097(3) 0.0091(3) 0.0406(4) -0.0024(3) -0.0005(3) 0.0050(3)
W8 0.0110(3) 0.0113(3) 0.0355(4) -0.0029(3) -0.0034(3) 0.0041(3)
W9 0.0190(4) 0.0254(4) 0.0424(5) -0.0115(3) -0.0021(3) 0.0101(3)
Dy1 0.0098(4) 0.0087(4) 0.0371(5) -0.0001(3) 0.0000(3) 0.0043(3)
Cs2 0.0239(6) 0.0404(7) 0.0560(9) 0.0039(6) -0.0006(6) 0.0187(6)
Cs3 0.0288(6) 0.0201(6) 0.0498(8) -0.0029(5) -0.0018(5) 0.0165(5)
As1 0.0111(8) 0.0132(8) 0.0258(10) -0.0004(7) 0.0008(7) 0.0048(7)
K1 0.012(3) 0.012(3) 0.065(7) 0.000 0.000 0.0058(13)
Na1 0.062(7) 0.062(7) 0.048(6) 0.008(5) -0.003(5) 0.030(6)
Na2 0.024(4) 0.029(4) 0.041(4) -0.011(3) -0.003(3) 0.013(3)
O1 0.007(5) 0.009(5) 0.020(6) -0.005(4) -0.003(4) 0.002(4)
O2 0.012(6) 0.011(6) 0.033(7) 0.006(5) -0.001(5) 0.005(5)
O3 0.019(6) 0.021(7) 0.043(8) 0.003(6) 0.006(6) 0.004(5)
O4 0.018(6) 0.016(6) 0.036(7) 0.000(5) 0.000(5) 0.007(5)
O5 0.017(6) 0.017(6) 0.053(8) -0.013(6) -0.009(6) 0.012(5)
O6 0.009(5) 0.014(6) 0.037(7) -0.002(5) 0.002(5) 0.006(5)
O7 0.011(5) 0.015(5) 0.032(6) -0.003(4) 0.006(4) 0.010(4)
O8 0.008(5) 0.017(5) 0.035(6) 0.003(5) -0.004(4) 0.003(4)
O9 0.013(6) 0.014(6) 0.038(7) -0.002(5) -0.002(5) 0.006(5)
O10 0.012(6) 0.010(6) 0.045(8) -0.004(5) 0.002(5) 0.005(5)
O11 0.009(5) 0.007(5) 0.033(7) 0.001(5) 0.003(5) 0.002(4)
O12 0.016(6) 0.017(6) 0.049(8) 0.004(6) -0.010(6) 0.005(5)
O13 0.010(5) 0.013(6) 0.036(7) 0.001(5) 0.006(5) 0.003(5)
O14 0.035(8) 0.024(7) 0.060(10) -0.005(7) -0.014(7) 0.007(7)
O15 0.026(7) 0.020(7) 0.043(8) 0.003(6) -0.006(6) 0.010(6)
O16 0.024(7) 0.027(7) 0.033(7) -0.010(6) -0.015(6) 0.006(6)
O17 0.017(6) 0.016(6) 0.045(8) -0.004(5) -0.007(6) 0.009(5)
O18 0.039(9) 0.051(10) 0.051(10) -0.003(8) -0.002(7) 0.017(8)
O19 0.025(7) 0.018(7) 0.038(8) 0.002(6) 0.009(6) 0.001(6)
O20 0.020(6) 0.021(6) 0.030(7) -0.016(5) 0.001(5) 0.006(5)
O21 0.034(8) 0.038(8) 0.046(9) -0.001(7) 0.010(7) 0.013(7)
O22 0.007(6) 0.032(8) 0.057(9) 0.006(7) -0.006(6) 0.000(6)
O23 0.019(7) 0.062(11) 0.060(10) 0.005(8) 0.015(7) 0.020(7)
O24 0.027(8) 0.025(7) 0.043(8) -0.010(6) 0.000(6) -0.003(6)
O25 0.022(7) 0.025(7) 0.028(7) -0.001(5) 0.000(5) 0.009(6)
O26 0.016(5) 0.027(6) 0.064(7) 0.002(5) 0.010(5) 0.011(5)
O27 0.012(6) 0.016(6) 0.050(8) -0.003(6) 0.005(6) 0.003(5)
O28 0.011(6) 0.021(6) 0.037(7) -0.003(5) 0.001(5) 0.007(5)
O29 0.008(5) 0.007(5) 0.057(8) -0.008(5) 0.000(5) 0.001(5)
O30 0.019(7) 0.010(6) 0.075(10) 0.000(6) 0.000(7) 0.006(5)
O31 0.013(5) 0.013(6) 0.032(7) 0.002(5) 0.002(5) 0.011(5)
O32 0.011(6) 0.016(6) 0.031(7) -0.001(5) -0.005(5) 0.002(5)
O33 0.021(7) 0.015(6) 0.042(8) -0.013(6) -0.005(6) 0.005(5)
O34 0.022(7) 0.052(10) 0.053(9) -0.023(8) -0.008(7) 0.019(7)
O35 0.014(6) 0.008(6) 0.076(10) -0.009(6) -0.002(6) 0.002(5)
Cs1 0.0496(19) 0.0276(19) 0.050(3) 0.007(2) -0.0069(19) 0.0202(15)
K2 0.040(4) 0.009(3) 0.105(6) -0.011(3) 0.008(4) 0.010(3)
K5 0.082(10) 0.072(9) 0.105(10) 0.012(8) 0.006(8) 0.045(8)
K3 0.18(3) 0.046(9) 0.033(10) -0.002(7) -0.014(11) 0.070(14)
O18W 0.040(4) 0.009(3) 0.105(6) -0.011(3) 0.008(4) 0.010(3)
O5W 0.086(17) 0.093(17) 0.103(18) 0.031(14) 0.013(14) 0.043(14)

loop_
_atom_type_symbol
_atom_type_description
_atom_type_scat_dispersion_real
_atom_type_scat_dispersion_imag
_atom_type_scat_source
As As 0.0499 2.0058 'International Tables Vol C Tables 4.2.6.8 and 6.1.1.4'
Cs Cs -0.3680 2.1192 'International Tables Vol C Tables 4.2.6.8 and 6.1.1.4'
Dy Dy -0.1892 4.4098 'International Tables Vol C Tables 4.2.6.8 and 6.1.1.4'
H H 0.0000 0.0000 'International Tables Vol C Tables 4.2.6.8 and 6.1.1.4'
K K 0.2009 0.2494 'International Tables Vol C Tables 4.2.6.8 and 6.1.1.4'
Na Na 0.0362 0.0249 'International Tables Vol C Tables 4.2.6.8 and 6.1.1.4'
O O 0.0106 0.0060 'International Tables Vol C Tables 4.2.6.8 and 6.1.1.4'
W W -0.8490 6.8722 'International Tables Vol C Tables 4.2.6.8 and 6.1.1.4'

loop_
_geom_angle_atom_site_label_1
_geom_angle_atom_site_label_2
_geom_angle_atom_site_label_3
_geom_angle
_geom_angle_site_symmetry_1
_geom_angle_site_symmetry_3
Dy1 W1 Cs2 68.72(2) 5_665 6_545
Dy1 W1 Cs3 169.20(3) 5_665 6_545
Cs3 W1 Cs2 105.26(3) 6_545 6_545
O1 W1 Dy1 131.5(3) . 5_665
O1 W1 Cs2 81.6(3) . 6_545
O1 W1 Cs3 53.6(3) . 6_545
O1 W1 O6 91.1(5) . .
O1 W1 O7 88.7(4) . .
O1 W1 O8 96.3(5) . .
O1 W1 O9 159.4(5) . .
O5 W1 Dy1 85.5(4) . 5_665
O5 W1 Cs2 51.1(4) . 6_545
O5 W1 Cs3 83.8(4) . 6_545
O5 W1 O1 105.0(5) . .
O5 W1 O6 96.7(5) . .
O5 W1 O7 166.1(5) . .
O5 W1 O8 100.0(5) . .
O5 W1 O9 94.3(5) . .
O6 W1 Dy1 40.3(3) . 5_665
O6 W1 Cs2 52.1(3) . 6_545
O6 W1 Cs3 142.9(3) . 6_545
O6 W1 O7 85.1(4) . .
O6 W1 O9 79.2(4) . .
O7 W1 Dy1 87.0(3) . 5_665
O7 W1 Cs2 135.6(3) . 6_545
O7 W1 Cs3 103.1(3) . 6_545
O8 W1 Dy1 129.0(3) . 5_665
O8 W1 Cs2 148.2(4) . 6_545
O8 W1 Cs3 52.1(3) . 6_545
O8 W1 O6 159.3(5) . .
O8 W1 O7 75.7(4) . .
O8 W1 O9 87.3(5) . .
O9 W1 Dy1 41.7(3) . 5_665
O9 W1 Cs2 105.9(3) . 6_545
O9 W1 Cs3 137.9(3) . 6_545
O9 W1 O7 72.4(4) . .
Dy1 W2 Cs2 82.23(3) 5_665 .
Dy1 W2 Cs2 72.53(3) 5_665 6_545
Dy1 W2 Cs2 170.36(3) 5_665 2_645
Cs2 W2 Cs2 101.14(3) 6_545 2_645
Cs2 W2 Cs2 92.69(4) . 2_645
Cs2 W2 Cs2 105.14(4) 6_545 .
O2 W2 Dy1 131.3(3) . 5_665
O2 W2 Cs2 84.2(4) . 6_545
O2 W2 Cs2 53.3(3) . 2_645
O2 W2 Cs2 146.0(3) . .
O2 W2 O6 91.2(5) . .
O2 W2 O11 87.8(5) . .
O2 W2 O12 97.4(5) . .
O2 W2 O13 158.7(5) . .
O6 W2 Dy1 40.1(3) . 5_665
O6 W2 Cs2 60.0(3) . 6_545
O6 W2 Cs2 142.9(3) . 2_645
O6 W2 Cs2 122.0(3) . .
O6 W2 O11 85.4(4) . .
O6 W2 O13 79.1(5) . .
O10 W2 Dy1 89.0(4) . 5_665
O10 W2 Cs2 81.5(4) . 2_645
O10 W2 Cs2 66.0(4) . .
O10 W2 Cs2 45.0(4) . 6_545
O10 W2 O2 104.1(5) . .
O10 W2 O6 99.8(5) . .
O10 W2 O11 166.7(5) . .
O10 W2 O12 97.7(6) . .
O10 W2 O13 96.2(5) . .
O11 W2 Dy1 87.3(3) . 5_665
O11 W2 Cs2 100.8(3) . .
O11 W2 Cs2 144.3(3) . 6_545
O11 W2 Cs2 101.7(3) . 2_645
O12 W2 Dy1 127.5(4) . 5_665
O12 W2 Cs2 53.4(4) . 2_645
O12 W2 Cs2 140.9(4) . 6_545
O12 W2 Cs2 54.8(4) . .
O12 W2 O6 157.9(5) . .
O12 W2 O11 74.7(5) . .
O12 W2 O13 85.9(5) . .
O13 W2 Dy1 41.7(3) . 5_665
O13 W2 Cs2 50.0(3) . .
O13 W2 Cs2 106.5(3) . 6_545
O13 W2 Cs2 138.0(3) . 2_645
O13 W2 O11 72.7(4) . .
O11 W3 Cs2 101.9(3) . 2_645
O11 W3 Cs1 94.3(3) . 5_666
O11 W3 K3 102.0(4) . 5_666
O12 W3 Cs2 54.3(3) . 2_645
O12 W3 O11 73.2(4) . .
O12 W3 O17 79.3(5) . .
O12 W3 Cs1 125.2(3) . 5_666
O12 W3 K3 130.1(4) . 5_666
O14 W3 Cs2 83.6(5) . 2_645
O14 W3 O11 164.5(5) . .
O14 W3 O12 99.3(6) . .
O14 W3 O15 103.4(6) . .
O14 W3 O16 101.5(6) . .
O14 W3 O17 94.0(6) . .
O14 W3 Cs1 78.8(5) . 5_666
O14 W3 K3 72.1(6) . 5_666
O15 W3 Cs2 47.1(4) . 2_645
O15 W3 O11 90.8(5) . .
O15 W3 O12 92.9(6) . .
O15 W3 O16 95.7(6) . .
O15 W3 O17 161.9(5) . .
O15 W3 Cs1 141.4(4) . 5_666
O15 W3 K3 137.0(5) . 5_666
O16 W3 Cs2 142.0(4) . 2_645
O16 W3 O11 83.2(5) . .
O16 W3 O12 155.0(5) . .
O16 W3 O17 85.5(5) . .
O16 W3 Cs1 47.3(4) . 5_666
O16 W3 K3 46.7(5) . 5_666
O17 W3 Cs2 132.0(3) . 2_645
O17 W3 O11 71.4(4) . .
O17 W3 Cs1 46.9(4) . 5_666
O17 W3 K3 53.6(4) . 5_666
Cs1 W3 Cs2 162.01(8) 5_666 2_645
O16 W4 O20 84.5(5) . .
O16 W4 O21 155.8(6) . .
O16 W4 O22 81.0(5) . .
O16 W4 Cs1 84.8(4) . .
O16 W4 Cs1 45.7(4) . 5_666
O16 W4 K3 77.3(6) . .
O18 W4 O16 99.9(6) . .
O18 W4 O20 166.3(6) . .
O18 W4 O21 99.2(7) . .
O18 W4 O22 97.9(7) . .
O18 W4 Cs1 81.1(5) . 5_666
O18 W4 Cs1 55.5(5) . .
O18 W4 K3 62.3(6) . .
O19 W4 O16 93.2(6) . .
O19 W4 O18 103.3(7) . .
O19 W4 O20 89.3(5) . .
O19 W4 O21 96.6(6) . .
O19 W4 O22 158.7(6) . .
O19 W4 Cs1 138.2(4) . 5_666
O19 W4 Cs1 51.1(5) . .
O19 W4 K3 48.0(6) . .
O20 W4 Cs1 138.2(3) . .
O20 W4 Cs1 93.2(3) . 5_666
O20 W4 K3 131.3(4) . .
O21 W4 O20 73.7(5) . .
O21 W4 O22 81.9(5) . .
O21 W4 Cs1 118.4(4) . .
O21 W4 Cs1 124.1(4) . 5_666
O21 W4 K3 125.1(6) . .
O22 W4 O20 69.8(5) . .
O22 W4 Cs1 147.0(4) . .
O22 W4 Cs1 43.6(3) . 5_666
O22 W4 K3 147.0(5) . .
Cs1 W4 Cs1 107.39(13) . 5_666
O20 W5 Cs3 141.5(3) . 3_665
O21 W5 Cs3 143.9(4) . 3_665
O21 W5 O20 73.3(5) . .
O21 W5 O25 156.3(5) . .
O21 W5 O26 82.8(6) . .
O23 W5 Cs3 48.1(5) . 3_665
O23 W5 O20 166.2(6) . .
O23 W5 O21 100.1(7) . .
O23 W5 O24 104.8(7) . .
O23 W5 O25 99.1(6) . .
O23 W5 O26 96.0(6) . .
O24 W5 Cs3 80.6(5) . 3_665
O24 W5 O20 88.1(5) . .
O24 W5 O21 95.1(6) . .
O24 W5 O25 93.4(6) . .
O24 W5 O26 159.1(6) . .
O25 W5 Cs3 59.5(4) . 3_665
O25 W5 O20 84.9(5) . .
O25 W5 O26 81.4(5) . .
O26 W5 Cs3 113.0(4) . 3_665
O26 W5 O20 71.4(4) . .
Cs3 W6 Cs3 99.76(3) 3_665 6_545
O7 W6 Cs3 100.8(3) . 6_545
O7 W6 Cs3 141.2(3) . 3_665
O7 W6 K5 117.2(4) . .
O8 W6 Cs3 51.4(3) . 6_545
O8 W6 Cs3 143.8(3) . 3_665
O8 W6 O7 72.8(4) . .
O8 W6 O29 80.0(5) . .
O8 W6 K5 87.6(5) . .
O25 W6 Cs3 60.0(4) . 3_665
O25 W6 Cs3 143.9(4) . 6_545
O25 W6 O7 84.6(5) . .
O25 W6 O8 156.2(5) . .
O25 W6 O29 86.0(5) . .
O25 W6 K5 96.4(5) . .
O27 W6 Cs3 82.3(4) . 6_545
O27 W6 Cs3 50.8(4) . 3_665
O27 W6 O7 165.1(5) . .
O27 W6 O8 98.7(5) . .
O27 W6 O25 101.6(6) . .
O27 W6 O28 104.0(5) . .
O27 W6 O29 95.1(5) . .
O27 W6 K5 49.1(5) . .
O28 W6 Cs3 80.5(4) . 3_665
O28 W6 Cs3 49.1(4) . 6_545
O28 W6 O7 88.7(5) . .
O28 W6 O8 91.1(5) . .
O28 W6 O25 95.9(5) . .
O28 W6 O29 159.9(5) . .
O28 W6 K5 152.3(5) . .
O29 W6 Cs3 129.8(4) . 6_545
O29 W6 Cs3 117.1(3) . 3_665
O29 W6 O7 71.6(4) . .
O29 W6 K5 46.1(5) . .
K5 W6 Cs3 84.4(3) . 3_665
K5 W6 Cs3 111.9(4) . 6_545
Dy1 W7 Cs3 69.29(2) 5_665 .
Dy1 W7 K2 135.30(10) 5_665 .
Dy1 W7 K5 110.6(4) 5_665 2_655
O7 W7 Dy1 86.8(2) . 5_665
O7 W7 Cs3 139.1(3) . .
O7 W7 K2 135.0(3) . .
O7 W7 K5 140.4(4) . 2_655
O9 W7 Dy1 41.6(3) . 5_665
O9 W7 Cs3 104.6(3) . .
O9 W7 O7 73.0(4) . .
O9 W7 O31 79.9(5) . .
O9 W7 K2 146.3(4) . .
O9 W7 K5 96.3(5) . 2_655
O29 W7 Dy1 133.2(4) . 5_665
O29 W7 Cs3 145.1(3) . .
O29 W7 O7 75.0(4) . .
O29 W7 O9 91.6(5) . .
O29 W7 O31 161.5(5) . .
O29 W7 O35 95.0(5) . .
O29 W7 K2 81.7(4) . .
O29 W7 K5 67.2(5) . 2_655
O30 W7 Dy1 91.7(4) . 5_665
O30 W7 Cs3 47.6(4) . .
O30 W7 O7 171.0(6) . .
O30 W7 O9 100.1(6) . .
O30 W7 O29 99.8(5) . .
O30 W7 O31 97.8(5) . .
O30 W7 O35 101.9(6) . .
O30 W7 K2 49.5(5) . .
O30 W7 K5 32.9(5) . 2_655
O31 W7 Dy1 40.4(3) . 5_665
O31 W7 Cs3 53.3(3) . .
O31 W7 O7 86.8(4) . .
O31 W7 K2 114.3(3) . .
O31 W7 K5 129.7(4) . 2_655
O35 W7 Dy1 126.9(4) . 5_665
O35 W7 Cs3 83.0(4) . .
O35 W7 O7 86.0(4) . .
O35 W7 O9 155.5(5) . .
O35 W7 O31 86.7(5) . .
O35 W7 K2 58.1(4) . .
O35 W7 K5 107.9(5) . 2_655
K2 W7 Cs3 67.62(11) . .
K2 W7 K5 50.6(4) . 2_655
K5 W7 Cs3 80.3(3) 2_655 .
Dy1 W8 Cs2 82.58(3) 5_665 .
Dy1 W8 Cs3 69.98(3) 5_665 .
Dy1 W8 Cs1 171.53(8) 5_665 5_666
Cs2 W8 Cs3 110.14(3) . .
O11 W8 Dy1 87.4(3) . 5_665
O11 W8 Cs2 98.5(3) . .
O11 W8 Cs3 140.0(3) . .
O11 W8 Cs1 100.6(3) . 5_666
O13 W8 Dy1 42.2(3) . 5_665
O13 W8 Cs2 48.6(3) . .
O13 W8 Cs3 105.9(3) . .
O13 W8 O11 72.8(4) . .
O13 W8 O31 80.9(5) . .
O13 W8 Cs1 143.0(3) . 5_666
O17 W8 Dy1 133.3(4) . 5_665
O17 W8 Cs2 59.3(4) . .
O17 W8 Cs3 144.9(4) . .
O17 W8 O11 74.0(4) . .
O17 W8 O13 91.1(5) . .
O17 W8 O31 160.6(5) . .
O17 W8 O33 93.5(6) . .
O17 W8 Cs1 52.8(4) . 5_666
O31 W8 Dy1 41.0(3) . 5_665
O31 W8 Cs2 123.3(3) . .
O31 W8 Cs3 54.4(3) . .
O31 W8 O11 86.7(4) . .
O31 W8 Cs1 135.9(3) . 5_666
O32 W8 Dy1 92.9(4) . 5_665
O32 W8 Cs2 73.9(4) . .
O32 W8 Cs3 46.5(4) . .
O32 W8 O11 172.4(5) . .
O32 W8 O13 102.4(5) . .
O32 W8 O17 100.5(5) . .
O32 W8 O31 98.5(5) . .
O32 W8 O33 100.8(5) . .
O32 W8 Cs1 79.6(4) . 5_666
O33 W8 Dy1 127.8(4) . 5_665
O33 W8 Cs2 149.6(4) . .
O33 W8 Cs3 83.9(4) . .
O33 W8 O11 85.0(4) . .
O33 W8 O13 155.1(5) . .
O33 W8 O31 86.9(5) . .
O33 W8 Cs1 51.2(4) . 5_666
Cs1 W8 Cs2 98.79(8) 5_666 .
Cs1 W8 Cs3 101.83(7) 5_666 .
O20 W9 Cs1 99.5(3) . 5_666
O22 W9 O20 72.4(5) . .
O22 W9 O26 96.1(6) . .
O22 W9 O33 86.7(6) . .
O22 W9 O35 153.8(6) . .
O22 W9 Cs1 49.0(4) . 5_666
O26 W9 O20 73.5(5) . .
O26 W9 O33 155.1(5) . .
O26 W9 O35 86.5(6) . .
O26 W9 Cs1 143.8(4) . 5_666
O33 W9 O20 84.0(4) . .
O33 W9 O35 80.6(5) . .
O33 W9 Cs1 49.4(4) . 5_666
O34 W9 O20 174.1(6) . .
O34 W9 O22 103.9(7) . .
O34 W9 O26 102.8(6) . .
O34 W9 O33 100.5(5) . .
O34 W9 O35 100.9(6) . .
O34 W9 Cs1 80.8(5) . 5_666
O35 W9 O20 83.5(5) . .
O35 W9 Cs1 128.7(4) . 5_666
W1 Dy1 W2 64.246(19) 6_545 6_545
W7 Dy1 W1 59.023(19) 6_545 6_545
W7 Dy1 W2 93.57(2) 6_545 6_545
W8 Dy1 W1 93.93(2) 6_545 6_545
W8 Dy1 W2 59.47(2) 6_545 6_545
W8 Dy1 W7 65.69(2) 6_545 6_545
O1 Dy1 W1 170.2(3) . 6_545
O1 Dy1 W2 115.0(3) . 6_545
O1 Dy1 W7 111.9(2) . 6_545
O1 Dy1 W8 78.0(3) . 6_545
O1 Dy1 O2 74.0(4) . .
O1 Dy1 O3 74.8(4) . .
O1 Dy1 O4 117.2(4) . .
O1 Dy1 O6 147.4(4) . 6_545
O1 Dy1 O9 138.7(4) . 6_545
O1 Dy1 O13 83.2(4) . 6_545
O1 Dy1 O31 90.2(4) . 6_545
O2 Dy1 W1 114.6(3) . 6_545
O2 Dy1 W2 78.2(3) . 6_545
O2 Dy1 W7 171.5(3) . 6_545
O2 Dy1 W8 111.0(3) . 6_545
O2 Dy1 O3 118.3(4) . .
O2 Dy1 O4 73.7(4) . .
O2 Dy1 O6 92.8(4) . 6_545
O2 Dy1 O9 144.5(4) . 6_545
O2 Dy1 O13 81.7(4) . 6_545
O2 Dy1 O31 144.7(4) . 6_545
O3 Dy1 W1 103.6(3) . 6_545
O3 Dy1 W2 163.2(3) . 6_545
O3 Dy1 W7 69.8(3) . 6_545
O3 Dy1 W8 112.6(3) . 6_545
O3 Dy1 O4 75.4(4) . .
O3 Dy1 O9 71.9(4) . 6_545
O3 Dy1 O13 143.6(4) . 6_545
O4 Dy1 W1 71.1(3) . 6_545
O4 Dy1 W2 109.0(3) . 6_545
O4 Dy1 W7 107.4(3) . 6_545
O4 Dy1 W8 164.7(3) . 6_545
O6 Dy1 W1 32.7(3) 6_545 6_545
O6 Dy1 W2 32.4(3) 6_545 6_545
O6 Dy1 W7 79.0(3) 6_545 6_545
O6 Dy1 W8 79.3(3) 6_545 6_545
O6 Dy1 O3 136.3(4) 6_545 .
O6 Dy1 O4 86.0(4) 6_545 .
O6 Dy1 O9 65.4(4) 6_545 6_545
O6 Dy1 O13 65.1(4) 6_545 6_545
O9 Dy1 W1 34.9(3) 6_545 6_545
O9 Dy1 W2 93.1(3) 6_545 6_545
O9 Dy1 W7 32.6(3) 6_545 6_545
O9 Dy1 W8 92.9(3) 6_545 6_545
O9 Dy1 O4 76.9(4) 6_545 .
O9 Dy1 O13 110.5(4) 6_545 6_545
O13 Dy1 W1 93.1(3) 6_545 6_545
O13 Dy1 W2 34.9(3) 6_545 6_545
O13 Dy1 W7 92.9(3) 6_545 6_545
O13 Dy1 W8 32.9(3) 6_545 6_545
O13 Dy1 O4 141.0(4) 6_545 .
O31 Dy1 W1 80.0(3) 6_545 6_545
O31 Dy1 W2 80.5(3) 6_545 6_545
O31 Dy1 W7 33.0(3) 6_545 6_545
O31 Dy1 W8 33.9(3) 6_545 6_545
O31 Dy1 O3 86.1(4) 6_545 .
O31 Dy1 O4 140.4(4) 6_545 .
O31 Dy1 O6 83.8(4) 6_545 6_545
O31 Dy1 O9 64.1(4) 6_545 6_545
O31 Dy1 O13 65.0(4) 6_545 6_545
O2 Cs2 O17 170.7(3) 3_765 .
O5 Cs2 O2 84.2(3) 5_665 3_765
O5 Cs2 O17 86.8(3) 5_665 .
O6 Cs2 O2 58.3(3) 5_665 3_765
O6 Cs2 O5 47.2(3) 5_665 5_665
O6 Cs2 O12 105.0(3) 5_665 3_765
O6 Cs2 O17 116.2(3) 5_665 .
O10 Cs2 O2 55.8(3) 5_665 3_765
O10 Cs2 O5 98.6(3) 5_665 5_665
O10 Cs2 O6 51.5(3) 5_665 5_665
O10 Cs2 O10W 154.3(6) 5_665 5_666
O10 Cs2 O12 94.9(3) 5_665 .
O10 Cs2 O12 80.2(3) 5_665 3_765
O10 Cs2 O13 83.1(3) 5_665 .
O10 Cs2 O14W 77.1(7) 5_665 3_765
O10 Cs2 O14W 79.6(7) 5_665 .
O10 Cs2 O15 111.1(3) 5_665 3_765
O10 Cs2 O17 128.1(3) 5_665 .
O10W Cs2 O2 103.3(6) 5_666 3_765
O10W Cs2 O5 61.6(6) 5_666 5_665
O10W Cs2 O6 106.4(6) 5_666 5_665
O10W Cs2 O12 96.0(6) 5_666 3_765
O10W Cs2 O12 109.6(6) 5_666 .
O10W Cs2 O14W 122.2(9) 5_666 .
O10W Cs2 O15 53.4(6) 5_666 3_765
O10W Cs2 O17 70.3(6) 5_666 .
O12 Cs2 O2 144.5(3) . 3_765
O12 Cs2 O2 46.9(3) 3_765 3_765
O12 Cs2 O5 121.7(3) 3_765 5_665
O12 Cs2 O5 123.2(3) . 5_665
O12 Cs2 O6 121.7(3) . 5_665
O12 Cs2 O12 115.0(4) . 3_765
O12 Cs2 O17 44.2(3) . .
O12 Cs2 O17 138.7(3) 3_765 .
O13 Cs2 O2 131.8(3) . 3_765
O13 Cs2 O5 77.7(3) . 5_665
O13 Cs2 O6 77.1(3) . 5_665
O13 Cs2 O10W 106.4(6) . 5_666
O13 Cs2 O12 156.1(3) . 3_765
O13 Cs2 O12 49.6(3) . .
O13 Cs2 O14W 94.5(9) . .
O13 Cs2 O14W 110.6(9) . 3_765
O13 Cs2 O15 157.2(3) . 3_765
O13 Cs2 O17 47.5(3) . .
O14W Cs2 O2 100.9(8) . 3_765
O14W Cs2 O2 85.7(9) 3_765 3_765
O14W Cs2 O5 169.8(9) 3_765 5_665
O14W Cs2 O5 172.1(8) . 5_665
O14W Cs2 O6 127.4(7) 3_765 5_665
O14W Cs2 O6 130.9(7) . 5_665
O14W Cs2 O10W 119.4(9) 3_765 5_666
O14W Cs2 O12 48.8(10) 3_765 3_765
O14W Cs2 O12 65.8(9) . 3_765
O14W Cs2 O12 49.8(9) . .
O14W Cs2 O12 66.8(10) 3_765 .
O14W Cs2 O14W 17.1(14) 3_765 .
O14W Cs2 O15 105.4(8) . 3_765
O14W Cs2 O15 90.4(9) 3_765 3_765
O14W Cs2 O17 88.3(8) . .
O14W Cs2 O17 103.2(9) 3_765 .
O15 Cs2 O2 55.8(3) 3_765 3_765
O15 Cs2 O5 82.4(3) 3_765 5_665
O15 Cs2 O6 97.4(3) 3_765 5_665
O15 Cs2 O12 141.0(3) 3_765 .
O15 Cs2 O12 46.7(3) 3_765 3_765
O15 Cs2 O17 120.8(3) 3_765 .
O1 Cs3 O1W 104.8(3) 5_665 .
O1 Cs3 O3 48.9(3) 5_665 5_665
O1 Cs3 O25 154.4(3) 5_665 2_655
O3 Cs3 O1W 122.8(3) 5_665 .
O3W Cs3 O1 88.6(4) 5_666 5_665
O3W Cs3 O1W 49.6(5) 5_666 .
O3W Cs3 O3 136.2(4) 5_666 5_665
O3W Cs3 O8 61.5(4) 5_666 5_665
O3W Cs3 O25 109.1(4) 5_666 2_655
O3W Cs3 O28 107.7(4) 5_666 5_665
O3W Cs3 O31 115.2(4) 5_666 .
O8 Cs3 O1 48.2(3) 5_665 5_665
O8 Cs3 O1W 56.8(3) 5_665 .
O8 Cs3 O3 79.1(3) 5_665 5_665
O8 Cs3 O25 124.3(3) 5_665 2_655
O8 Cs3 O31 106.4(3) 5_665 .
O23 Cs3 O1 155.8(3) 2_655 5_665
O23 Cs3 O1W 72.5(4) 2_655 .
O23 Cs3 O3 152.6(3) 2_655 5_665
O23 Cs3 O3W 71.2(5) 2_655 5_666
O23 Cs3 O8 125.5(4) 2_655 5_665
O23 Cs3 O25 49.5(3) 2_655 2_655
O23 Cs3 O27 98.4(3) 2_655 2_655
O23 Cs3 O28 142.1(3) 2_655 5_665
O23 Cs3 O30 105.1(4) 2_655 .
O23 Cs3 O31 117.6(3) 2_655 .
O23 Cs3 O32 100.8(3) 2_655 .
O25 Cs3 O1W 75.6(4) 2_655 .
O25 Cs3 O3 108.7(3) 2_655 5_665
O27 Cs3 O1 105.8(3) 2_655 5_665
O27 Cs3 O1W 91.4(4) 2_655 .
O27 Cs3 O3 61.4(3) 2_655 5_665
O27 Cs3 O3W 141.0(5) 2_655 5_666
O27 Cs3 O8 101.5(3) 2_655 5_665
O27 Cs3 O25 49.0(3) 2_655 2_655
O27 Cs3 O28 57.6(3) 2_655 5_665
O27 Cs3 O30 56.0(3) 2_655 .
O27 Cs3 O31 103.0(3) 2_655 .
O28 Cs3 O1 56.1(3) 5_665 5_665
O28 Cs3 O1W 78.8(3) 5_665 .
O28 Cs3 O3 44.0(3) 5_665 5_665
O28 Cs3 O8 47.6(3) 5_665 5_665
O28 Cs3 O25 99.9(3) 5_665 2_655
O28 Cs3 O31 97.5(3) 5_665 .
O30 Cs3 O1 90.0(3) . 5_665
O30 Cs3 O1W 147.1(4) . .
O30 Cs3 O3 49.0(3) . 5_665
O30 Cs3 O3W 162.3(5) . 5_666
O30 Cs3 O8 128.1(3) . 5_665
O30 Cs3 O25 78.5(3) . 2_655
O30 Cs3 O28 85.9(3) . 5_665
O30 Cs3 O31 50.2(3) . .
O31 Cs3 O1 58.6(2) . 5_665
O31 Cs3 O1W 160.3(3) . .
O31 Cs3 O3 56.4(3) . 5_665
O31 Cs3 O25 124.0(3) . 2_655
O32 Cs3 O1 57.1(3) . 5_665
O32 Cs3 O1W 112.2(4) . .
O32 Cs3 O3 93.9(3) . 5_665
O32 Cs3 O3W 64.1(4) . 5_666
O32 Cs3 O8 82.4(3) . 5_665
O32 Cs3 O25 147.1(3) . 2_655
O32 Cs3 O27 153.1(3) . 2_655
O32 Cs3 O28 112.8(3) . 5_665
O32 Cs3 O30 100.6(3) . .
O32 Cs3 O31 51.1(3) . .
O7 As1 O20 98.0(5) . .
O11 As1 O7 97.8(5) . .
O11 As1 O20 98.1(5) . .
O10 K1 O10 60.74(7) 6_545 2_645
O10 K1 O10 60.74(7) 4_755 2_645
O10 K1 O10 60.74(7) 4_755 3_765
O10 K1 O10 119.26(7) 4_755 5_665
O10 K1 O10 60.74(7) . 5_665
O10 K1 O10 180.0 4_755 .
O10 K1 O10 180.0(6) 6_545 3_765
O10 K1 O10 119.26(7) 4_755 6_545
O10 K1 O10 119.26(7) . 2_645
O10 K1 O10 60.74(7) . 6_545
O10 K1 O10 119.26(7) 3_765 2_645
O10 K1 O10 119.26(7) 6_545 5_665
O10 K1 O10 60.74(7) 3_765 5_665
O10 K1 O10 119.26(7) . 3_765
O10 K1 O10 180.0(7) 2_645 5_665
O14W K1 O10 88.7(17) 5_665 6_545
O14W K1 O10 87.2(14) 4_755 3_765
O14W K1 O10 91.3(17) 6_545 .
O14W K1 O10 92.8(14) 4_755 6_545
O14W K1 O10 92.8(14) . 3_765
O14W K1 O10 92.8(14) 6_545 5_665
O14W K1 O10 87.2(14) 6_545 2_645
O14W K1 O10 91.3(17) 2_645 6_545
O14W K1 O10 88.7(17) 2_645 3_765
O14W K1 O10 106.2(10) 4_755 .
O14W K1 O10 106.2(10) . 4_755
O14W K1 O10 87.2(14) . 6_545
O14W K1 O10 88.7(17) 3_765 .
O14W K1 O10 106.2(10) 2_645 5_665
O14W K1 O10 92.8(14) 3_765 2_645
O14W K1 O10 73.8(10) 4_755 4_755
O14W K1 O10 92.8(14) 2_645 .
O14W K1 O10 73.8(10) 2_645 2_645
O14W K1 O10 87.2(14) 5_665 .
O14W K1 O10 92.8(14) 5_665 4_755
O14W K1 O10 91.3(17) 3_765 4_755
O14W K1 O10 106.2(10) 6_545 3_765
O14W K1 O10 87.2(14) 3_765 5_665
O14W K1 O10 88.7(17) 4_755 5_665
O14W K1 O10 73.8(10) 5_665 5_665
O14W K1 O10 73.8(10) 3_765 3_765
O14W K1 O10 91.3(17) . 5_665
O14W K1 O10 73.8(10) 6_545 6_545
O14W K1 O10 106.2(10) 3_765 6_545
O14W K1 O10 87.2(14) 2_645 4_755
O14W K1 O10 91.3(17) 4_755 2_645
O14W K1 O10 106.2(10) 5_665 2_645
O14W K1 O10 73.8(10) . .
O14W K1 O10 91.3(17) 5_665 3_765
O14W K1 O10 88.7(17) . 2_645
O14W K1 O10 88.7(17) 6_545 4_755
O14W K1 O14W 160.1(15) 3_765 5_665
O14W K1 O14W 160.1(15) 5_665 .
O14W K1 O14W 160.1(15) 3_765 4_755
O14W K1 O14W 180.0 4_755 .
O14W K1 O14W 180(2) 6_545 3_765
O14W K1 O14W 19.9(15) 6_545 4_755
O14W K1 O14W 19.9(15) 2_645 .
O14W K1 O14W 19.9(15) 4_755 5_665
O14W K1 O14W 160.1(15) 4_755 2_645
O14W K1 O14W 19.9(15) 6_545 5_665
O14W K1 O14W 180(3) 5_665 2_645
O14W K1 O14W 160.1(15) 6_545 2_645
O14W K1 O14W 160.1(15) 6_545 .
O14W K1 O14W 19.9(15) 3_765 .
O14W K1 O14W 19.9(15) 3_765 2_645
Cs2 Na1 Cs3 101.43(19) 6_546 6_546
Cs2 Na1 Cs1 86.2(2) 6_546 5_666
Cs2 Na1 Cs1 88.0(2) 6_546 .
Cs3 Na1 Cs1 172.2(3) 6_546 5_666
Cs3 Na1 Cs1 90.1(2) 6_546 .
O3W Na1 Cs2 140.4(6) . 6_546
O3W Na1 Cs3 46.3(6) . 6_546
O3W Na1 O5 89.5(7) . 1_556
O3W Na1 O6W 87.8(9) . .
O3W Na1 O10W 167.3(11) . .
O3W Na1 O18 94.8(8) . .
O3W Na1 O32 91.5(7) . 6_546
O3W Na1 Cs1 110.4(7) . .
O3W Na1 Cs1 126.0(6) . 5_666
O3W Na1 K3 132.0(7) . 5_666
O5 Na1 Cs2 54.5(3) 1_556 6_546
O5 Na1 Cs3 72.6(4) 1_556 6_546
O5 Na1 O6W 93.8(8) 1_556 .
O5 Na1 O10W 93.3(9) 1_556 .
O5 Na1 O32 73.8(5) 1_556 6_546
O5 Na1 Cs1 132.2(5) 1_556 .
O5 Na1 Cs1 111.2(4) 1_556 5_666
O5 Na1 K3 108.7(5) 1_556 5_666
O6W Na1 Cs2 108.2(7) . 6_546
O6W Na1 Cs3 130.7(7) . 6_546
O6W Na1 O32 167.5(8) . 6_546
O6W Na1 Cs1 43.6(7) . 5_666
O6W Na1 Cs1 128.6(7) . .
O6W Na1 K3 48.2(8) . 5_666
O10W Na1 Cs2 47.9(7) . 6_546
O10W Na1 Cs3 146.1(8) . 6_546
O10W Na1 O6W 79.7(10) . .
O10W Na1 O32 101.1(9) . 6_546
O10W Na1 Cs1 41.7(8) . 5_666
O10W Na1 Cs1 76.6(8) . .
O10W Na1 K3 35.7(8) . 5_666
O18 Na1 Cs2 119.9(5) . 6_546
O18 Na1 Cs3 107.0(5) . 6_546
O18 Na1 O5 173.5(7) . 1_556
O18 Na1 O6W 91.3(8) . .
O18 Na1 O10W 83.6(9) . .
O18 Na1 O32 101.2(6) . 6_546
O18 Na1 Cs1 41.5(5) . .
O18 Na1 Cs1 70.1(5) . 5_666
O18 Na1 K3 71.9(6) . 5_666
O32 Na1 Cs2 65.1(3) 6_546 6_546
O32 Na1 Cs3 45.8(3) 6_546 6_546
O32 Na1 Cs1 63.1(4) 6_546 .
O32 Na1 Cs1 141.3(4) 6_546 5_666
O32 Na1 K3 135.7(6) 6_546 5_666
Cs1 Na1 Cs1 92.0(2) . 5_666
K3 Na1 Cs2 80.5(4) 5_666 6_546
O3 Na2 Cs1 140.2(3) . .
O3 Na2 K3 133.1(4) . .
O4 Na2 O3 61.1(4) . .
O4 Na2 Cs1 81.2(3) . .
O4 Na2 K3 73.5(4) . .
O4W Na2 O3 75.8(6) . .
O4W Na2 O4 78.9(6) . .
O4W Na2 Cs1 110.5(6) . .
O4W Na2 K3 107.5(6) . .
O15W Na2 O3 148.5(10) . .
O15W Na2 O4 148.7(10) . .
O15W Na2 O4W 97.0(11) . .
O15W Na2 Cs1 71.2(10) . .
O15W Na2 K3 78.4(10) . .
O19 Na2 O3 115.6(4) . .
O19 Na2 O4 80.4(4) . .
O19 Na2 O4W 146.6(7) . .
O19 Na2 O15W 87.4(10) . .
O19 Na2 O24 71.4(4) . .
O19 Na2 Cs1 40.1(3) . .
O19 Na2 K3 40.9(4) . .
O24 Na2 O3 80.5(4) . .
O24 Na2 O4 114.9(5) . .
O24 Na2 O4W 141.6(7) . .
O24 Na2 O15W 87.7(10) . .
O24 Na2 Cs1 107.1(4) . .
O24 Na2 K3 110.7(4) . .
W1 O1 Dy1 158.7(6) . .
W1 O1 Cs3 101.4(4) . 6_545
Dy1 O1 Cs3 99.1(3) . 6_545
W2 O2 Dy1 157.9(6) . .
W2 O2 Cs2 102.4(4) . 2_645
Dy1 O2 Cs2 98.7(3) . 2_645
Dy1 O3 Cs3 93.2(4) . 6_545
Dy1 O3 Na2 110.6(5) . .
Na2 O3 Cs3 155.7(5) . 6_545
Na1 O3W Cs3 103.3(8) . 6_546
Dy1 O4 Cs2 94.4(3) . 2_645
Dy1 O4 Na2 113.0(5) . .
Na2 O4 Cs2 152.6(5) . 2_645
W1 O5 Cs2 106.2(5) . 6_545
W1 O5 Na1 148.4(7) . 1_554
Na1 O5 Cs2 92.7(4) 1_554 6_545
W1 O6 Dy1 107.0(5) . 5_665
W1 O6 Cs2 100.9(4) . 6_545
W2 O6 W1 141.7(6) . .
W2 O6 Dy1 107.5(5) . 5_665
W2 O6 Cs2 90.3(4) . 6_545
Dy1 O6 Cs2 97.9(3) 5_665 6_545
Na1 O6W Cs1 105.0(9) . 5_666
Na1 O6W K3 95.7(10) . 5_666
W1 O7 W6 90.9(4) . .
W1 O7 W7 94.9(4) . .
W6 O7 W7 91.7(4) . .
As1 O7 W1 118.5(5) . .
As1 O7 W6 116.8(5) . .
As1 O7 W7 133.7(6) . .
W1 O8 W6 119.2(6) . .
W1 O8 Cs3 101.1(4) . 6_545
W6 O8 Cs3 100.7(4) . 6_545
W1 O9 Dy1 103.4(4) . 5_665
W7 O9 W1 118.3(6) . .
W7 O9 Dy1 105.8(5) . 5_665
K2 O9W K2 82.1(9) 3_665 2_655
K2 O9W K2 82.1(9) . 3_665
K2 O9W K2 82.1(9) . 2_655
W2 O10 Cs2 111.0(5) . 6_545
W2 O10 Cs2 88.4(4) . .
W2 O10 K1 144.3(6) . .
Cs2 O10 Cs2 143.2(4) 6_545 .
K1 O10 Cs2 96.0(3) . 6_545
K1 O10 Cs2 82.9(3) . .
Na1 O10W Cs2 98.4(10) . 6_546
Na1 O10W Cs1 108.2(11) . 5_666
Na1 O10W K3 111.9(14) . 5_666
Cs1 O10W Cs2 141.4(11) 5_666 6_546
K3 O10W Cs2 138.5(13) 5_666 6_546
W2 O11 W3 91.1(4) . .
W2 O11 W8 94.3(4) . .
W3 O11 W8 91.8(4) . .
As1 O11 W2 118.2(5) . .
As1 O11 W3 118.0(5) . .
As1 O11 W8 133.3(5) . .
W2 O12 W3 119.4(6) . .
W2 O12 Cs2 100.5(5) . 2_645
W2 O12 Cs2 97.3(4) . .
W3 O12 Cs2 117.4(5) . .
W3 O12 Cs2 98.6(4) . 2_645
Cs2 O12 Cs2 124.0(4) . 2_645
W2 O13 Dy1 103.4(5) . 5_665
W2 O13 Cs2 99.6(4) . .
W8 O13 W2 119.1(5) . .
W8 O13 Dy1 104.8(5) . 5_665
W8 O13 Cs2 103.6(4) . .
Dy1 O13 Cs2 127.7(4) 5_665 .
Cs2 O14W Cs2 137.0(14) 2_645 .
K1 O14W Cs2 94.2(19) . 2_645
K1 O14W Cs2 93.0(19) . .
O14W O14W Cs2 145(9) 3_765 2_645
O14W O14W Cs2 138(9) 2_645 .
O14W O14W Cs2 85(9) 2_645 2_645
O14W O14W Cs2 78(9) 3_765 .
O14W O14W K1 80.0(8) 2_645 .
O14W O14W K1 80.0(8) 3_765 .
O14W O14W O14W 60.00(3) 2_645 3_765
W3 O15 Cs2 109.9(5) . 2_645
W3 O15 Cs1 107.8(5) . .
W3 O15 K3 109.8(7) . .
Cs2 O15 Cs1 116.3(3) 2_645 .
Cs2 O15 K3 110.1(5) 2_645 .
W3 O16 W4 143.7(7) . .
W3 O16 Cs1 107.4(5) . 5_666
W3 O16 K3 107.5(7) . 5_666
W4 O16 Cs1 108.6(5) . 5_666
W4 O16 K3 108.7(7) . 5_666
W3 O17 Cs2 107.2(4) . .
W3 O17 Cs1 104.4(5) . 5_666
W3 O17 K3 96.4(6) . 5_666
W8 O17 W3 122.6(6) . .
W8 O17 Cs2 94.1(5) . .
W8 O17 Cs1 99.8(5) . 5_666
W8 O17 K3 109.6(7) . 5_666
Cs1 O17 Cs2 130.5(4) 5_666 .
Cs1 O17 K3 10.2(4) 5_666 5_666
K3 O17 Cs2 129.7(6) 5_666 .
W4 O18 Na1 150.7(9) . .
W4 O18 Cs1 97.0(6) . .
W4 O18 K3 90.9(7) . .
Na1 O18 Cs1 109.4(6) . .
Na1 O18 K3 113.6(7) . .
W4 O19 Na2 147.2(7) . .
W4 O19 Cs1 102.0(6) . .
W4 O19 K3 106.5(7) . .
Na2 O19 Cs1 104.6(4) . .
Na2 O19 K3 103.3(7) . .
W4 O20 W5 92.3(4) . .
W4 O20 W9 93.6(4) . .
W5 O20 W9 93.4(4) . .
As1 O20 W4 115.8(6) . .
As1 O20 W5 116.5(6) . .
As1 O20 W9 135.5(6) . .
W5 O21 W4 118.3(7) . .
W4 O22 Cs1 109.3(5) . 5_666
W4 O22 K3 101.0(6) . 5_666
W9 O22 W4 123.8(7) . .
W9 O22 Cs1 105.1(5) . 5_666
W9 O22 K3 115.4(6) . 5_666
Cs1 O22 K3 10.4(3) 5_666 5_666
W5 O23 Cs3 107.9(6) . 3_665
W5 O24 Na2 148.2(8) . .
W5 O25 Cs3 91.8(4) . 3_665
W5 O25 K2 107.1(5) . 3_665
W6 O25 W5 143.6(7) . .
W6 O25 Cs3 92.2(4) . 3_665
W6 O25 K2 109.3(5) . 3_665
K2 O25 Cs3 86.4(3) 3_665 3_665
W5 O26 K2 104.6(5) . 3_665
W9 O26 W5 121.2(6) . .
W9 O26 K2 114.0(6) . 3_665
W6 O27 Cs3 104.8(5) . 3_665
W6 O27 K5 105.5(7) . .
K5 O27 Cs3 115.8(6) . 3_665
W6 O28 Cs3 107.3(5) . 6_545
W6 O29 K2 99.1(4) . 3_665
W6 O29 K5 102.8(6) . .
W7 O29 W6 121.6(6) . .
W7 O29 K2 106.2(5) . 3_665
W7 O29 K5 135.4(7) . .
K5 O29 K2 68.0(6) . 3_665
W7 O30 Cs3 109.3(6) . .
W7 O30 K2 106.6(6) . .
W7 O30 K5 127.7(8) . 2_655
Cs3 O30 K2 89.9(4) . .
K5 O30 Cs3 122.7(6) 2_655 .
K5 O30 K2 70.2(6) 2_655 .
W7 O31 W8 142.3(6) . .
W7 O31 Dy1 106.6(5) . 5_665
W7 O31 Cs3 98.4(4) . .
W8 O31 Dy1 105.1(4) . 5_665
W8 O31 Cs3 96.6(4) . .
Dy1 O31 Cs3 98.3(3) 5_665 .
W8 O32 Cs3 110.4(5) . .
W8 O32 Na1 148.5(7) . 5_666
Na1 O32 Cs3 100.3(4) 5_666 .
W8 O33 W9 156.0(7) . .
W8 O33 Cs1 100.7(5) . 5_666
W9 O33 Cs1 102.0(5) . 5_666
W7 O35 W9 156.7(7) . .
W4 Cs1 O15 58.8(2) . .
O6W Cs1 W4 104.3(5) 6_546 .
O6W Cs1 O15 77.7(5) 6_546 .
O7W Cs1 W4 65.3(4) . .
O7W Cs1 O6W 92.2(6) . 6_546
O7W Cs1 O10W 147.5(7) . 6_546
O7W Cs1 O13W 123.2(8) . .
O7W Cs1 O15 117.8(4) . .
O7W Cs1 O16 125.7(4) . 6_546
O7W Cs1 O17 103.9(4) . 6_546
O7W Cs1 O18 55.6(5) . .
O7W Cs1 O22 88.2(5) . 6_546
O7W Cs1 O33 68.1(4) . 6_546
O10W Cs1 W4 107.1(6) 6_546 .
O10W Cs1 O6W 57.9(7) 6_546 6_546
O10W Cs1 O15 48.5(6) 6_546 .
O10W Cs1 O16 71.2(6) 6_546 6_546
O13W Cs1 W4 78.7(7) . .
O13W Cs1 O6W 140.2(8) . 6_546
O13W Cs1 O10W 83.0(9) . 6_546
O13W Cs1 O15 70.2(7) . .
O13W Cs1 O16 83.6(7) . 6_546
O13W Cs1 O17 55.6(7) . 6_546
O13W Cs1 O18 72.0(7) . .
O13W Cs1 O22 131.7(7) . 6_546
O13W Cs1 O33 105.7(7) . 6_546
O16 Cs1 W4 162.2(3) 6_546 .
O16 Cs1 O6W 89.8(6) 6_546 6_546
O16 Cs1 O15 115.5(3) 6_546 .
O17 Cs1 W4 117.1(3) 6_546 .
O17 Cs1 O6W 138.6(6) 6_546 6_546
O17 Cs1 O10W 107.3(6) 6_546 6_546
O17 Cs1 O15 123.9(3) 6_546 .
O17 Cs1 O16 49.8(3) 6_546 6_546
O18 Cs1 W4 27.5(3) . .
O18 Cs1 O6W 126.9(6) . 6_546
O18 Cs1 O10W 130.4(7) . 6_546
O18 Cs1 O15 82.5(4) . .
O18 Cs1 O16 142.8(4) . 6_546
O18 Cs1 O17 93.0(4) . 6_546
O18 Cs1 O22 141.8(4) . 6_546
O19 Cs1 W4 26.9(2) . .
O19 Cs1 O6W 77.6(6) . 6_546
O19 Cs1 O7W 69.6(4) . .
O19 Cs1 O10W 90.0(6) . 6_546
O19 Cs1 O13W 96.9(7) . .
O19 Cs1 O15 48.2(3) . .
O19 Cs1 O16 161.0(4) . 6_546
O19 Cs1 O17 143.7(4) . 6_546
O19 Cs1 O18 53.1(4) . .
O19 Cs1 O22 130.1(4) . 6_546
O19 Cs1 O33 137.8(4) . 6_546
O22 Cs1 W4 148.9(3) 6_546 .
O22 Cs1 O6W 58.6(6) 6_546 6_546
O22 Cs1 O10W 86.2(6) 6_546 6_546
O22 Cs1 O15 130.3(3) 6_546 .
O22 Cs1 O16 48.5(4) 6_546 6_546
O22 Cs1 O17 83.7(4) 6_546 6_546
O33 Cs1 W4 125.5(3) 6_546 .
O33 Cs1 O6W 104.2(6) 6_546 6_546
O33 Cs1 O10W 127.4(6) 6_546 6_546
O33 Cs1 O15 173.9(3) 6_546 .
O33 Cs1 O16 58.9(3) 6_546 6_546
O33 Cs1 O17 51.0(3) 6_546 6_546
O33 Cs1 O18 100.7(4) 6_546 .
O33 Cs1 O22 49.0(4) 6_546 6_546
W7 K2 K5 94.3(3) . 3_665
W7 K2 K5 60.6(3) . .
O9W K2 W7 114.0(2) . .
O9W K2 O25 136.5(5) . 2_655
O9W K2 O26 88.2(6) . 2_655
O9W K2 O29 131.8(4) . 2_655
O9W K2 O30 137.4(4) . .
O9W K2 K2 49.0(5) . 2_655
O9W K2 K2 49.0(5) . 3_665
O9W K2 K5 94.7(7) . .
O9W K2 K5 95.7(7) . 3_665
O9W K2 K5 131.2(7) . 2_655
O9W K2 O2W 51.3(7) . 2_655
O25 K2 W7 103.1(3) 2_655 .
O25 K2 O29 48.4(3) 2_655 2_655
O25 K2 O30 83.1(4) 2_655 .
O25 K2 K5 124.0(4) 2_655 .
O25 K2 K5 84.4(5) 2_655 2_655
O25 K2 K5 103.7(4) 2_655 3_665
O25 K2 O2W 93.0(5) 2_655 2_655
O26 K2 W7 136.2(3) 2_655 .
O26 K2 O25 48.5(3) 2_655 2_655
O26 K2 O29 79.7(3) 2_655 2_655
O26 K2 O30 126.4(4) 2_655 .
O26 K2 K5 127.9(5) 2_655 2_655
O26 K2 K5 121.8(4) 2_655 3_665
O26 K2 K5 159.1(4) 2_655 .
O26 K2 O2W 49.8(5) 2_655 2_655
O29 K2 W7 106.4(3) 2_655 .
O29 K2 K5 49.3(4) 2_655 2_655
O29 K2 K5 55.3(4) 2_655 3_665
O29 K2 K5 82.9(4) 2_655 .
O30 K2 W7 23.9(2) . .
O30 K2 O29 83.4(4) . 2_655
O30 K2 K5 86.4(4) . 3_665
O30 K2 K5 49.0(5) . 2_655
O30 K2 K5 62.5(4) . .
O30 K2 O2W 130.4(5) . 2_655
K2 K2 W7 127.4(2) 2_655 .
K2 K2 W7 73.4(2) 3_665 .
K2 K2 O25 174.3(3) 3_665 2_655
K2 K2 O25 121.0(4) 2_655 2_655
K2 K2 O26 137.1(3) 3_665 2_655
K2 K2 O26 95.9(4) 2_655 2_655
K2 K2 O29 127.7(3) 3_665 2_655
K2 K2 O29 85.8(3) 2_655 2_655
K2 K2 O30 92.4(3) 3_665 .
K2 K2 O30 133.2(3) 2_655 .
K2 K2 K2 60.001(1) 2_655 3_665
K2 K2 K5 71.0(3) 2_655 .
K2 K2 K5 90.0(4) 3_665 2_655
K2 K2 K5 51.0(3) 2_655 3_665
K2 K2 K5 72.4(3) 3_665 3_665
K2 K2 K5 50.4(3) 3_665 .
K2 K2 K5 90.9(4) 2_655 2_655
K2 K2 O2W 90.7(4) 2_655 2_655
K2 K2 O2W 92.6(4) 3_665 2_655
K5 K2 W7 64.9(4) 2_655 .
K5 K2 K5 37.3(4) 3_665 .
K5 K2 K5 39.6(5) 2_655 .
K5 K2 K5 40.0(6) 2_655 3_665
O2W K2 W7 115.6(5) 2_655 .
O2W K2 O29 128.8(5) 2_655 2_655
O2W K2 K5 143.0(5) 2_655 .
O2W K2 K5 141.6(5) 2_655 3_665
O2W K2 K5 177.4(6) 2_655 2_655
W6 K5 W7 98.8(5) . 3_665
W6 K5 Cs3 49.1(3) . 3_665
W6 K5 K2 108.2(6) . 2_655
W6 K5 K2 89.4(5) . .
W7 K5 Cs3 50.2(3) 3_665 3_665
W7 K5 K2 59.1(3) 3_665 2_655
W7 K5 K2 92.2(5) 3_665 .
O16W K5 W6 96.5(12) 5_665 .
O16W K5 W7 130.4(13) 5_665 3_665
O16W K5 Cs3 120.7(12) 5_665 3_665
O16W K5 O27 93.6(13) 5_665 .
O16W K5 O29 99.5(13) 5_665 .
O16W K5 O30 129.1(14) 5_665 3_665
O16W K5 K2 134.9(13) 5_665 .
O16W K5 K2 152.1(13) 5_665 2_655
O16W K5 K2 162.2(13) 5_665 3_665
O16W K5 K5 86.8(12) 5_665 2_655
O16W K5 K5 102.9(11) 5_665 3_665
O27 K5 W6 25.4(3) . .
O27 K5 W7 81.7(6) . 3_665
O27 K5 Cs3 33.2(4) . 3_665
O27 K5 K2 78.1(6) . 3_665
O27 K5 K2 108.7(7) . .
O27 K5 K2 114.3(7) . 2_655
O29 K5 W6 31.1(3) . .
O29 K5 W7 117.2(7) . 3_665
O29 K5 Cs3 74.0(5) . 3_665
O29 K5 O27 56.5(5) . .
O29 K5 K2 65.3(5) . .
O29 K5 K2 62.7(5) . 3_665
O29 K5 K2 95.5(7) . 2_655
O29 K5 K5 134.3(9) . 3_665
O29 K5 K5 82.3(10) . 2_655
O30 K5 W6 79.8(6) 3_665 .
O30 K5 W7 19.5(3) 3_665 3_665
O30 K5 Cs3 30.9(4) 3_665 3_665
O30 K5 O27 62.4(6) 3_665 .
O30 K5 O29 101.5(8) 3_665 .
O30 K5 K2 69.5(6) 3_665 2_655
O30 K5 K2 96.0(7) 3_665 .
O30 K5 K2 60.7(6) 3_665 3_665
O30 K5 K5 94.4(10) 3_665 3_665
O30 K5 K5 141.5(8) 3_665 2_655
K2 K5 W6 69.2(4) 3_665 .
K2 K5 W7 64.5(4) 3_665 3_665
K2 K5 Cs3 86.0(4) 2_655 3_665
K2 K5 Cs3 96.6(5) . 3_665
K2 K5 Cs3 58.4(3) 3_665 3_665
K2 K5 K2 39.0(3) 3_665 2_655
K2 K5 K2 36.5(3) 2_655 .
K2 K5 K2 38.7(3) 3_665 .
K5 K5 W6 113.1(10) 2_655 .
K5 K5 W6 158.7(4) 3_665 .
K5 K5 W7 75.2(8) 3_665 3_665
K5 K5 W7 127.9(7) 2_655 3_665
K5 K5 Cs3 123.9(8) 3_665 3_665
K5 K5 Cs3 145.8(4) 2_655 3_665
K5 K5 O27 156.8(11) 3_665 .
K5 K5 O27 138.3(12) 2_655 .
K5 K5 K2 89.1(4) 2_655 3_665
K5 K5 K2 50.4(3) 2_655 .
K5 K5 K2 51.0(3) 3_665 2_655
K5 K5 K2 70.7(4) 3_665 .
K5 K5 K2 90.0(4) 3_665 3_665
K5 K5 K2 72.0(3) 2_655 2_655
K5 K5 K5 60.001(2) 2_655 3_665
W3 K3 Na1 95.5(5) 6_546 6_546
W4 K3 W3 135.9(6) . 6_546
W4 K3 Na1 126.2(6) . 6_546
O6W K3 W3 119.2(8) 6_546 6_546
O6W K3 W4 104.3(9) 6_546 .
O6W K3 Na1 36.0(6) 6_546 6_546
O6W K3 O15 86.6(7) 6_546 .
O6W K3 O16 93.7(9) 6_546 6_546
O6W K3 O17 136.4(10) 6_546 6_546
O6W K3 O18 120.7(10) 6_546 .
O6W K3 O22 58.1(7) 6_546 6_546
O10W K3 W3 88.8(9) 6_546 6_546
O10W K3 W4 117.8(10) 6_546 .
O10W K3 Na1 32.3(8) 6_546 6_546
O10W K3 O6W 65.1(10) 6_546 6_546
O10W K3 O13W 97.5(13) 6_546 .
O10W K3 O15 57.1(8) 6_546 .
O10W K3 O16 80.3(9) 6_546 6_546
O10W K3 O17 117.9(11) 6_546 6_546
O10W K3 O18 142.1(11) 6_546 .
O10W K3 O19 101.9(10) 6_546 .
O10W K3 O22 93.1(10) 6_546 6_546
O13W K3 W3 62.5(8) . 6_546
O13W K3 W4 78.7(9) . .
O13W K3 Na1 128.4(10) . 6_546
O13W K3 O6W 161.9(11) . 6_546
O13W K3 O15 79.2(9) . .
O13W K3 O16 87.9(10) . 6_546
O13W K3 O17 55.0(8) . 6_546
O13W K3 O18 69.5(9) . .
O13W K3 O19 100.4(10) . .
O13W K3 O22 131.7(11) . 6_546
O15 K3 W3 124.8(8) . 6_546
O15 K3 W4 61.4(4) . .
O15 K3 Na1 77.9(4) . 6_546
O15 K3 O18 85.2(6) . .
O16 K3 W3 25.8(3) 6_546 6_546
O16 K3 W4 158.5(7) 6_546 .
O16 K3 Na1 75.2(5) 6_546 6_546
O16 K3 O15 132.6(8) 6_546 .
O16 K3 O17 48.9(5) 6_546 6_546
O16 K3 O18 132.1(7) 6_546 .
O16 K3 O22 47.7(5) 6_546 6_546
O17 K3 W3 30.0(3) 6_546 6_546
O17 K3 W4 109.7(6) 6_546 .
O17 K3 Na1 123.9(7) 6_546 6_546
O17 K3 O15 133.7(10) 6_546 .
O17 K3 O18 84.5(6) 6_546 .
O18 K3 W3 113.3(6) . 6_546
O18 K3 W4 26.8(3) . .
O18 K3 Na1 151.2(8) . 6_546
O19 K3 W3 161.2(8) . 6_546
O19 K3 W4 25.5(3) . .
O19 K3 Na1 101.8(6) . 6_546
O19 K3 O6W 79.5(8) . 6_546
O19 K3 O15 53.5(5) . .
O19 K3 O16 171.0(11) . 6_546
O19 K3 O17 134.2(7) . 6_546
O19 K3 O18 49.7(5) . .
O19 K3 O22 123.2(10) . 6_546
O22 K3 W3 70.7(5) 6_546 6_546
O22 K3 W4 135.1(8) 6_546 .
O22 K3 Na1 65.8(5) 6_546 6_546
O22 K3 O15 142.3(8) 6_546 .
O22 K3 O17 78.4(6) 6_546 6_546
O22 K3 O18 122.6(7) 6_546 .

loop_
_geom_bond_atom_site_label_1
_geom_bond_atom_site_label_2
_geom_bond_distance
_geom_bond_site_symmetry_2
W1 Dy1 3.5239(10) 5_665
W1 Cs2 4.3120(15) 6_545
W1 Cs3 4.1164(13) 6_545
W1 O1 1.775(10) .
W1 O5 1.732(13) .
W1 O6 1.990(11) .
W1 O7 2.313(11) .
W1 O8 1.891(11) .
W1 O9 2.073(11) .
W2 Dy1 3.5287(10) 5_665
W2 Cs2 4.2617(14) 2_645
W2 Cs2 4.0390(14) .
W2 Cs2 4.0011(16) 6_545
W2 O2 1.791(11) .
W2 O6 1.980(11) .
W2 O10 1.741(11) .
W2 O11 2.324(11) .
W2 O12 1.907(12) .
W2 O13 2.075(11) .
W3 Cs2 4.2384(15) 2_645
W3 O11 2.349(11) .
W3 O12 1.958(13) .
W3 O14 1.738(14) .
W3 O15 1.756(12) .
W3 O16 1.878(13) .
W3 O17 2.074(12) .
W3 Cs1 4.186(6) 5_666
W3 K3 4.12(3) 5_666
W4 O16 1.953(13) .
W4 O18 1.738(15) .
W4 O19 1.730(12) .
W4 O20 2.302(13) .
W4 O21 1.954(15) .
W4 O22 2.058(14) .
W4 Cs1 4.267(6) 5_666
W4 Cs1 3.738(6) .
W4 K3 3.86(2) .
W5 Cs3 4.0599(14) 3_665
W5 O20 2.330(12) .
W5 O21 1.936(15) .
W5 O23 1.733(13) .
W5 O24 1.749(13) .
W5 O25 1.956(12) .
W5 O26 2.054(13) .
W6 Cs3 4.0373(13) 3_665
W6 Cs3 4.1597(14) 6_545
W6 O7 2.373(11) .
W6 O8 1.981(12) .
W6 O25 1.886(12) .
W6 O27 1.728(12) .
W6 O28 1.745(12) .
W6 O29 2.057(11) .
W6 K5 3.88(2) .
W7 Dy1 3.4910(10) 5_665
W7 Cs3 4.1478(14) .
W7 O7 2.377(11) .
W7 O9 1.953(12) .
W7 O29 1.845(11) .
W7 O30 1.728(12) .
W7 O31 1.986(10) .
W7 O35 1.855(15) .
W7 K2 4.092(7) .
W7 K5 4.10(2) 2_655
W8 Dy1 3.4696(11) 5_665
W8 Cs2 4.0640(14) .
W8 Cs3 4.1073(13) .
W8 O11 2.412(10) .
W8 O13 1.951(11) .
W8 O17 1.823(12) .
W8 O31 2.002(11) .
W8 O32 1.722(11) .
W8 O33 1.873(12) .
W8 Cs1 3.902(6) 5_666
W9 O20 2.369(11) .
W9 O22 1.799(14) .
W9 O26 1.872(12) .
W9 O33 1.948(12) .
W9 O34 1.716(14) .
W9 O35 1.952(15) .
W9 Cs1 3.985(6) 5_666
Dy1 O1 2.297(10) .
Dy1 O2 2.303(11) .
Dy1 O3 2.407(12) .
Dy1 O4 2.414(12) .
Dy1 O6 2.385(11) 6_545
Dy1 O9 2.410(11) 6_545
Dy1 O13 2.412(12) 6_545
Dy1 O31 2.359(11) 6_545
Cs2 O2 3.500(11) 3_765
Cs2 O5 3.495(11) 5_665
Cs2 O6 3.466(11) 5_665
Cs2 O10 3.032(12) 5_665
Cs2 O10W 3.22(3) 5_666
Cs2 O12 3.326(12) .
Cs2 O12 3.479(12) 3_765
Cs2 O13 3.136(11) .
Cs2 O14W 3.20(8) 3_765
Cs2 O14W 3.25(8) .
Cs2 O15 3.305(13) 3_765
Cs2 O17 3.505(12) .
Cs3 O1 3.380(10) 5_665
Cs3 O1W 3.636(19) .
Cs3 O3 3.521(13) 5_665
Cs3 O3W 3.24(2) 5_666
Cs3 O8 3.310(11) 5_665
Cs3 O23 3.177(16) 2_655
Cs3 O25 3.498(12) 2_655
Cs3 O27 3.235(12) 2_655
Cs3 O28 3.294(12) 5_665
Cs3 O30 3.243(13) .
Cs3 O31 3.363(11) .
Cs3 O32 3.178(11) .
As1 O7 1.783(12) .
As1 O11 1.777(11) .
As1 O20 1.791(11) .
K1 O10 2.864(11) 3_765
K1 O10 2.864(11) 6_545
K1 O10 2.864(11) 5_665
K1 O10 2.864(11) 4_755
K1 O10 2.864(11) .
K1 O10 2.864(11) 2_645
K1 O14W 2.77(4) 2_645
K1 O14W 2.77(4) 4_755
K1 O14W 2.77(4) .
K1 O14W 2.77(4) 3_765
K1 O14W 2.77(4) 6_545
K1 O14W 2.77(4) 5_665
Na1 O3W 2.27(2) .
Na1 O5 2.330(16) 1_556
Na1 O6W 2.46(3) .
Na1 O10W 2.41(3) .
Na1 O18 2.280(18) .
Na1 O32 2.480(15) 6_546
Na1 Cs1 4.561(11) 5_666
Na1 Cs1 4.418(11) .
Na1 K3 4.17(2) 5_666
Na2 O3 2.940(15) .
Na2 O4 2.862(14) .
Na2 O4W 2.73(3) .
Na2 O15W 2.72(5) .
Na2 O19 2.669(14) .
Na2 O24 2.673(16) .
Na2 Cs1 4.469(9) .
Na2 K3 4.44(3) .
O6W Cs1 3.25(3) 5_666
O6W K3 3.13(4) 5_666
O7W Cs1 3.006(19) .
O9W K2 2.16(2) 3_665
O9W K2 2.16(2) .
O9W K2 2.16(2) 2_655
O10W Cs1 3.20(3) 5_666
O10W K3 2.62(4) 5_666
O13W Cs1 3.04(4) .
O13W K3 2.86(4) .
O14W O14W 0.96(7) 2_645
O14W O14W 0.96(7) 3_765
O15 Cs1 3.810(14) .
O15 K3 3.36(3) .
O16 Cs1 3.221(13) 5_666
O16 K3 3.14(3) 5_666
O16W K5 2.73(5) 6_545
O17 Cs1 3.155(14) 5_666
O17 K3 3.33(3) 5_666
O18 Cs1 3.103(17) .
O18 K3 3.41(3) .
O19 Cs1 2.974(15) .
O19 K3 2.99(3) .
O22 Cs1 3.117(13) 5_666
O22 K3 3.29(3) 5_666
O25 K2 3.190(14) 3_665
O26 K2 3.186(16) 3_665
O27 K5 3.04(3) .
O29 K2 3.361(14) 3_665
O29 K5 2.87(3) .
O30 K2 3.248(15) .
O30 K5 2.81(3) 2_655
O33 Cs1 3.094(14) 5_666
K2 K2 2.840(13) 2_655
K2 K2 2.840(13) 3_665
K2 K5 4.55(3) .
K2 K5 4.51(3) 3_665
K2 K5 3.50(3) 2_655
K2 O2W 3.27(2) 2_655
K5 K5 2.90(4) 3_665
K5 K5 2.90(4) 2_655

loop_
_geom_torsion_atom_site_label_1
_geom_torsion_atom_site_label_2
_geom_torsion_atom_site_label_3
_geom_torsion_atom_site_label_4
_geom_torsion
_geom_torsion_site_symmetry_1
_geom_torsion_site_symmetry_4
Dy1 W1 O1 Dy1 -3.5(19) 5_665 .
Dy1 W1 O1 Cs3 -167.72(9) 5_665 6_545
Dy1 W1 O5 Cs2 66.1(3) 5_665 6_545
Dy1 W1 O5 Na1 -169.4(13) 5_665 1_554
Dy1 W1 O8 W6 -84.7(6) 5_665 .
Dy1 W1 O8 Cs3 166.26(8) 5_665 6_545
Dy1 W2 O2 Dy1 7(2) 5_665 .
Dy1 W2 O2 Cs2 169.11(8) 5_665 2_645
Dy1 W2 O10 Cs2 -66.0(4) 5_665 6_545
Dy1 W2 O10 Cs2 81.96(17) 5_665 .
Dy1 W2 O10 K1 157.5(9) 5_665 .
Dy1 W7 O29 W6 74.5(9) 5_665 .
Dy1 W7 O29 K2 -173.70(15) 5_665 3_665
Dy1 W7 O29 K5 -98.9(10) 5_665 .
Dy1 W7 O30 Cs3 -59.5(4) 5_665 .
Dy1 W7 O30 K2 -155.4(4) 5_665 .
Dy1 W7 O30 K5 127.1(10) 5_665 2_655
Dy1 W7 O35 W9 -33.0(19) 5_665 .
Dy1 W8 O17 W3 -73.4(8) 5_665 .
Dy1 W8 O17 Cs2 40.1(5) 5_665 .
Dy1 W8 O17 Cs1 172.34(13) 5_665 5_666
Dy1 W8 O17 K3 174.9(4) 5_665 5_666
Dy1 W8 O32 Cs3 58.7(4) 5_665 .
Dy1 W8 O32 Na1 -135.9(12) 5_665 5_666
Dy1 W8 O33 W9 29.7(19) 5_665 .
Dy1 W8 O33 Cs1 -169.29(12) 5_665 5_666
Cs2 W1 O1 Dy1 48.1(15) 6_545 .
Cs2 W1 O1 Cs3 -116.1(3) 6_545 6_545
Cs2 W1 O5 Na1 124.5(14) 6_545 1_554
Cs2 W1 O8 W6 160.5(2) 6_545 .
Cs2 W1 O8 Cs3 51.5(7) 6_545 6_545
Cs2 W2 O2 Dy1 -53.7(17) 6_545 .
Cs2 W2 O2 Dy1 -162.2(19) 2_645 .
Cs2 W2 O2 Dy1 -162.3(12) . .
Cs2 W2 O2 Cs2 108.5(3) 6_545 2_645
Cs2 W2 O2 Cs2 -0.1(8) . 2_645
Cs2 W2 O10 Cs2 115.2(4) 2_645 6_545
Cs2 W2 O10 Cs2 148.0(5) 6_545 .
Cs2 W2 O10 Cs2 -96.81(19) 2_645 .
Cs2 W2 O10 Cs2 -148.0(5) . 6_545
Cs2 W2 O10 K1 -136.5(12) 6_545 .
Cs2 W2 O10 K1 -21.3(8) 2_645 .
Cs2 W2 O10 K1 75.5(9) . .
Cs2 W3 O15 Cs1 127.8(6) 2_645 .
Cs2 W3 O15 K3 121.3(8) 2_645 .
Cs2 W3 O16 W4 -30.9(16) 2_645 .
Cs2 W3 O16 Cs1 157.0(2) 2_645 5_666
Cs2 W3 O16 K3 145.7(5) 2_645 5_666
Cs2 W8 O17 W3 -113.5(8) . .
Cs2 W8 O17 Cs1 132.2(5) . 5_666
Cs2 W8 O17 K3 134.8(7) . 5_666
Cs2 W8 O32 Cs3 140.1(5) . .
Cs2 W8 O32 Na1 -54.5(12) . 5_666
Cs2 W8 O33 W9 -151.4(12) . .
Cs2 W8 O33 Cs1 9.6(9) . 5_666
Cs3 W1 O1 Dy1 164.2(18) 6_545 .
Cs3 W1 O5 Cs2 -115.4(3) 6_545 6_545
Cs3 W1 O5 Na1 9.1(12) 6_545 1_554
Cs3 W1 O8 W6 109.0(7) 6_545 .
Cs3 W5 O24 Na2 -166.3(14) 3_665 .
Cs3 W6 O25 W5 33.3(15) 6_545 .
Cs3 W6 O25 W5 95.9(11) 3_665 .
Cs3 W6 O25 Cs3 -62.6(6) 6_545 3_665
Cs3 W6 O25 K2 -87.0(4) 3_665 3_665
Cs3 W6 O25 K2 -149.6(3) 6_545 3_665
Cs3 W6 O27 Cs3 109.3(3) 6_545 3_665
Cs3 W6 O27 K5 -127.9(6) 6_545 .
Cs3 W6 O27 K5 122.7(8) 3_665 .
Cs3 W6 O28 Cs3 111.9(3) 3_665 6_545
Cs3 W7 O29 W6 -165.59(16) . .
Cs3 W7 O29 K2 -53.8(8) . 3_665
Cs3 W7 O29 K5 21.0(15) . .
Cs3 W7 O30 K2 -95.8(7) . .
Cs3 W7 O30 K5 -173.4(13) . 2_655
Cs3 W7 O35 W9 -90.5(17) . .
Cs3 W8 O17 W3 165.01(19) . .
Cs3 W8 O17 Cs2 -81.5(6) . .
Cs3 W8 O17 Cs1 50.8(8) . 5_666
Cs3 W8 O17 K3 53.4(9) . 5_666
Cs3 W8 O32 Na1 165.4(16) . 5_666
Cs3 W8 O33 W9 88.5(17) . .
Cs3 W8 O33 Cs1 -110.5(3) . 5_666
O1 W1 O5 Cs2 -65.7(5) . 6_545
O1 W1 O5 Na1 58.8(13) . 1_554
O1 W1 O8 W6 76.4(7) . .
O1 W1 O8 Cs3 -32.6(5) . 6_545
O2 W2 O10 Cs2 66.6(5) . 6_545
O2 W2 O10 Cs2 -145.5(4) . .
O2 W2 O10 K1 -69.9(10) . .
O5 W1 O1 Dy1 93.9(16) . .
O5 W1 O1 Cs3 -70.3(5) . 6_545
O5 W1 O8 W6 -177.1(6) . .
O5 W1 O8 Cs3 73.9(5) . 6_545
O6 W1 O1 Dy1 -3.3(16) . .
O6 W1 O1 Cs3 -167.5(4) . 6_545
O6 W1 O5 Cs2 27.3(5) . 6_545
O6 W1 O5 Na1 151.7(13) . 1_554
O6 W1 O8 W6 -33.8(16) . .
O6 W1 O8 Cs3 -142.9(11) . 6_545
O6 W2 O2 Dy1 6.1(17) . .
O6 W2 O2 Cs2 168.2(4) . 2_645
O6 W2 O10 Cs2 -27.2(5) . 6_545
O6 W2 O10 Cs2 120.8(4) . .
O6 W2 O10 K1 -163.7(9) . .
O7 W1 O1 Dy1 -88.4(16) . .
O7 W1 O1 Cs3 107.4(4) . 6_545
O7 W1 O5 Cs2 124.0(18) . 6_545
O7 W1 O5 Na1 -112(2) . 1_554
O7 W1 O8 W6 -10.7(5) . .
O7 W1 O8 Cs3 -119.7(4) . 6_545
O7 W6 O25 W5 -67.6(11) . .
O7 W6 O25 Cs3 -163.5(4) . 3_665
O7 W6 O25 K2 109.5(5) . 3_665
O7 W6 O27 Cs3 -147.7(16) . 3_665
O7 W6 O27 K5 -25(2) . .
O7 W6 O28 Cs3 -105.5(4) . 6_545
O7 W7 O29 W6 3.8(6) . .
O7 W7 O29 K2 115.6(5) . 3_665
O7 W7 O29 K5 -169.6(11) . .
O7 W7 O35 W9 50.0(17) . .
O7 As1 O11 W2 -76.9(6) . .
O7 As1 O11 W3 175.0(5) . .
O7 As1 O11 W8 51.5(8) . .
O7 As1 O20 W4 -175.9(6) . .
O7 As1 O20 W5 77.3(7) . .
O7 As1 O20 W9 -49.7(10) . .
O8 W1 O1 Dy1 -163.9(16) . .
O8 W1 O1 Cs3 31.9(5) . 6_545
O8 W1 O5 Cs2 -165.0(4) . 6_545
O8 W1 O5 Na1 -40.6(13) . 1_554
O8 W6 O25 W5 -85.8(16) . .
O8 W6 O25 Cs3 178.3(10) . 3_665
O8 W6 O25 K2 91.3(12) . 3_665
O8 W6 O27 Cs3 158.2(4) . 3_665
O8 W6 O27 K5 -79.0(7) . .
O8 W6 O28 Cs3 -32.8(4) . 6_545
O9 W1 O1 Dy1 -65(2) . .
O9 W1 O1 Cs3 131.0(11) . 6_545
O9 W1 O5 Cs2 106.9(4) . 6_545
O9 W1 O5 Na1 -128.6(13) . 1_554
O9 W1 O8 W6 -83.2(6) . .
O9 W1 O8 Cs3 167.8(4) . 6_545
O9 W7 O29 W6 75.7(7) . .
O9 W7 O29 K2 -172.5(5) . 3_665
O9 W7 O29 K5 -97.6(11) . .
O9 W7 O30 Cs3 -100.6(5) . .
O9 W7 O30 K2 163.6(5) . .
O9 W7 O30 K5 86.1(10) . 2_655
O9 W7 O35 W9 19(3) . .
O10 W2 O2 Dy1 -94.4(17) . .
O10 W2 O2 Cs2 67.8(5) . 2_645
O11 W2 O2 Dy1 91.4(17) . .
O11 W2 O2 Cs2 -106.4(4) . 2_645
O11 W2 O10 Cs2 8(2) . .
O11 W2 O10 Cs2 -139.7(18) . 6_545
O11 W2 O10 K1 84(2) . .
O11 W3 O15 Cs2 105.6(5) . 2_645
O11 W3 O15 Cs1 -126.6(4) . .
O11 W3 O15 K3 -133.1(6) . .
O11 W3 O16 W4 69.7(12) . .
O11 W3 O16 Cs1 -102.3(5) . 5_666
O11 W3 O16 K3 -113.6(6) . 5_666
O11 W8 O17 W3 -3.1(6) . .
O11 W8 O17 Cs2 110.5(4) . .
O11 W8 O17 Cs1 -117.3(4) . 5_666
O11 W8 O17 K3 -114.7(6) . 5_666
O11 W8 O33 W9 -53.0(17) . .
O11 W8 O33 Cs1 108.0(4) . 5_666
O11 As1 O7 W1 77.6(6) . .
O11 As1 O7 W6 -175.2(5) . .
O11 As1 O7 W7 -53.2(8) . .
O11 As1 O20 W4 -76.8(6) . .
O11 As1 O20 W5 176.4(6) . .
O11 As1 O20 W9 49.4(10) . .
O12 W2 O2 Dy1 165.7(17) . .
O12 W2 O2 Cs2 -32.1(5) . 2_645
O12 W2 O10 Cs2 -45.8(4) . .
O12 W2 O10 Cs2 166.2(5) . 6_545
O12 W2 O10 K1 29.7(10) . .
O12 W3 O15 Cs2 32.4(5) . 2_645
O12 W3 O15 Cs1 160.2(5) . .
O12 W3 O15 K3 153.7(7) . .
O12 W3 O16 W4 89.1(17) . .
O12 W3 O16 Cs1 -83.0(12) . 5_666
O12 W3 O16 K3 -94.3(12) . 5_666
O13 W2 O2 Dy1 68(2) . .
O13 W2 O2 Cs2 -129.7(12) . 2_645
O13 W2 O10 Cs2 -107.1(5) . 6_545
O13 W2 O10 Cs2 40.8(4) . .
O13 W2 O10 K1 116.4(9) . .
O13 W8 O17 W3 -74.8(7) . .
O13 W8 O17 Cs2 38.7(4) . .
O13 W8 O17 Cs1 171.0(4) . 5_666
O13 W8 O17 K3 173.5(6) . 5_666
O13 W8 O32 Cs3 100.2(5) . .
O13 W8 O32 Na1 -94.4(13) . 5_666
O13 W8 O33 W9 -26(3) . .
O13 W8 O33 Cs1 134.5(10) . 5_666
O14 W3 O15 Cs2 -67.8(7) . 2_645
O14 W3 O15 Cs1 59.9(7) . .
O14 W3 O15 K3 53.5(8) . .
O14 W3 O16 W4 -125.3(12) . .
O14 W3 O16 Cs1 62.7(6) . 5_666
O14 W3 O16 K3 51.4(7) . 5_666
O15 W3 O16 W4 -20.4(13) . .
O15 W3 O16 Cs1 167.6(5) . 5_666
O15 W3 O16 K3 156.3(7) . 5_666
O16 W3 O15 Cs2 -171.1(5) . 2_645
O16 W3 O15 Cs1 -43.4(5) . .
O16 W3 O15 K3 -49.8(7) . .
O16 W4 O18 Na1 78.0(19) . .
O16 W4 O18 Cs1 -76.6(5) . .
O16 W4 O18 K3 -69.9(7) . .
O16 W4 O19 Na2 -135.8(12) . .
O16 W4 O19 Cs1 80.7(5) . .
O16 W4 O19 K3 69.7(7) . .
O17 W3 O15 Cs2 95.8(17) . 2_645
O17 W3 O15 Cs1 -136.4(16) . .
O17 W3 O15 K3 -142.9(16) . .
O17 W3 O16 W4 141.5(13) . .
O17 W3 O16 Cs1 -30.5(5) . 5_666
O17 W3 O16 K3 -41.8(6) . 5_666
O17 W8 O32 Cs3 -166.3(5) . .
O17 W8 O32 Na1 -0.9(14) . 5_666
O17 W8 O33 W9 -126.6(17) . .
O17 W8 O33 Cs1 34.4(5) . 5_666
O18 W4 O19 Na2 123.2(12) . .
O18 W4 O19 Cs1 -20.3(7) . .
O18 W4 O19 K3 -31.3(9) . .
O19 W4 O18 Na1 173.8(18) . .
O19 W4 O18 Cs1 19.2(7) . .
O19 W4 O18 K3 25.9(8) . .
O20 W4 O18 Na1 -30(4) . .
O20 W4 O18 Cs1 176(2) . .
O20 W4 O18 K3 -178(2) . .
O20 W4 O19 Na2 -51.4(12) . .
O20 W4 O19 Cs1 165.1(5) . .
O20 W4 O19 K3 154.1(7) . .
O20 W5 O23 Cs3 139(2) . 3_665
O20 W5 O24 Na2 50.6(13) . .
O20 W9 O22 W4 -6.1(7) . .
O20 W9 O22 Cs1 120.3(6) . 5_666
O20 W9 O22 K3 118.7(9) . 5_666
O20 W9 O26 W5 6.8(7) . .
O20 W9 O26 K2 -119.5(6) . 3_665
O20 As1 O7 W1 177.0(6) . .
O20 As1 O7 W6 -75.8(6) . .
O20 As1 O7 W7 46.1(8) . .
O20 As1 O11 W2 -176.2(6) . .
O20 As1 O11 W3 75.7(7) . .
O20 As1 O11 W8 -47.8(9) . .
O21 W4 O18 Na1 -87.1(19) . .
O21 W4 O18 Cs1 118.3(5) . .
O21 W4 O18 K3 125.0(7) . .
O21 W4 O19 Na2 22.1(13) . .
O21 W4 O19 Cs1 -121.4(5) . .
O21 W4 O19 K3 -132.4(7) . .
O21 W5 O23 Cs3 -160.6(6) . 3_665
O21 W5 O24 Na2 -22.5(14) . .
O22 W4 O18 Na1 -4.1(19) . .
O22 W4 O18 Cs1 -158.7(5) . .
O22 W4 O18 K3 -152.0(6) . .
O22 W4 O19 Na2 -63(2) . .
O22 W4 O19 Cs1 153.9(13) . .
O22 W4 O19 K3 142.9(14) . .
O22 W9 O26 W5 -62.7(9) . .
O22 W9 O26 K2 171.0(6) . 3_665
O23 W5 O24 Na2 -124.3(13) . .
O24 W5 O23 Cs3 -62.5(7) . 3_665
O25 W5 O23 Cs3 33.4(7) . 3_665
O25 W5 O24 Na2 135.4(13) . .
O25 W6 O27 Cs3 -34.2(5) . 3_665
O25 W6 O27 K5 88.5(7) . .
O25 W6 O28 Cs3 170.0(5) . 6_545
O26 W5 O23 Cs3 115.7(6) . 3_665
O26 W5 O24 Na2 61(2) . .
O26 W9 O22 W4 64.3(9) . .
O26 W9 O22 Cs1 -169.2(6) . 5_666
O26 W9 O22 K3 -170.8(8) . 5_666
O27 W6 O25 W5 126.2(11) . .
O27 W6 O25 Cs3 30.2(5) . 3_665
O27 W6 O25 K2 -56.8(6) . 3_665
O27 W6 O28 Cs3 66.5(6) . 6_545
O28 W6 O25 W5 20.5(12) . .
O28 W6 O25 Cs3 -75.4(4) . 3_665
O28 W6 O25 K2 -162.4(5) . 3_665
O28 W6 O27 Cs3 64.9(5) . 3_665
O28 W6 O27 K5 -172.3(7) . .
O29 W6 O25 W5 -139.4(12) . .
O29 W6 O25 Cs3 124.6(4) . 3_665
O29 W6 O25 K2 37.6(5) . 3_665
O29 W6 O27 Cs3 -121.1(5) . 3_665
O29 W6 O27 K5 1.6(7) . .
O29 W6 O28 Cs3 -95.6(15) . 6_545
O29 W7 O30 Cs3 166.1(5) . .
O29 W7 O30 K2 70.2(6) . .
O29 W7 O30 K5 -7.3(11) . 2_655
O29 W7 O35 W9 124.5(17) . .
O30 W7 O29 W6 176.3(8) . .
O30 W7 O29 K2 -71.9(6) . 3_665
O30 W7 O29 K5 2.9(12) . .
O30 W7 O35 W9 -134.4(17) . .
O31 W7 O29 W6 14(2) . .
O31 W7 O29 K2 125.6(14) . 3_665
O31 W7 O29 K5 -159.5(14) . .
O31 W7 O30 Cs3 -19.5(6) . .
O31 W7 O30 K2 -115.3(5) . .
O31 W7 O30 K5 167.1(10) . 2_655
O31 W7 O35 W9 -37.0(17) . .
O31 W8 O17 W3 -10(2) . .
O31 W8 O17 Cs2 103.7(14) . .
O31 W8 O17 Cs1 -124.1(13) . 5_666
O31 W8 O17 K3 -121.5(14) . 5_666
O31 W8 O32 Cs3 17.8(5) . .
O31 W8 O32 Na1 -176.8(12) . 5_666
O31 W8 O33 W9 34.0(17) . .
O31 W8 O33 Cs1 -165.1(4) . 5_666
O32 W8 O17 W3 -177.6(7) . .
O32 W8 O17 Cs2 -64.1(5) . .
O32 W8 O17 Cs1 68.2(5) . 5_666
O32 W8 O17 K3 70.8(7) . 5_666
O32 W8 O33 W9 132.0(17) . .
O32 W8 O33 Cs1 -67.0(5) . 5_666
O33 W8 O17 W3 80.8(8) . .
O33 W8 O17 Cs2 -165.7(4) . .
O33 W8 O17 Cs1 -33.5(5) . 5_666
O33 W8 O17 K3 -30.9(7) . 5_666
O33 W8 O32 Cs3 -70.7(6) . .
O33 W8 O32 Na1 94.7(13) . 5_666
O33 W9 O22 W4 -90.8(8) . .
O33 W9 O22 Cs1 35.6(5) . 5_666
O33 W9 O22 K3 34.0(8) . 5_666
O33 W9 O26 W5 32.5(18) . .
O33 W9 O26 K2 -93.8(13) . 3_665
O34 W9 O22 W4 169.1(8) . .
O34 W9 O22 Cs1 -64.4(7) . 5_666
O34 W9 O22 K3 -66.0(9) . 5_666
O34 W9 O26 W5 -168.5(8) . .
O34 W9 O26 K2 65.2(8) . 3_665
O35 W7 O29 W6 -80.7(7) . .
O35 W7 O29 K2 31.1(5) . 3_665
O35 W7 O29 K5 105.9(11) . .
O35 W7 O30 Cs3 68.8(6) . .
O35 W7 O30 K2 -27.1(6) . .
O35 W7 O30 K5 -104.6(11) . 2_655
O35 W9 O22 W4 -30.1(16) . .
O35 W9 O22 Cs1 96.4(11) . 5_666
O35 W9 O22 K3 94.8(13) . 5_666
O35 W9 O26 W5 91.1(8) . .
O35 W9 O26 K2 -35.2(6) . 3_665
Cs1 W3 O15 Cs2 -156.5(3) 5_666 2_645
Cs1 W3 O15 Cs1 -28.7(8) 5_666 .
Cs1 W3 O16 W4 172.0(16) 5_666 .
Cs1 W4 O18 Na1 155(2) . .
Cs1 W4 O18 Na1 36.2(18) 5_666 .
Cs1 W4 O18 Cs1 -118.4(4) 5_666 .
Cs1 W4 O19 Na2 143.5(14) . .
Cs1 W4 O19 Na2 -145.5(8) 5_666 .
Cs1 W4 O19 Cs1 71.0(7) 5_666 .
Cs1 W8 O17 W3 114.2(8) 5_666 .
Cs1 W8 O17 Cs2 -132.2(5) 5_666 .
Cs1 W8 O32 Cs3 -117.5(4) 5_666 .
Cs1 W8 O32 Na1 47.9(12) 5_666 5_666
Cs1 W8 O33 W9 -161(2) 5_666 .
Cs1 W9 O22 W4 -126.5(10) 5_666 .
Cs1 W9 O26 W5 -76.6(10) 5_666 .
Cs1 W9 O26 K2 157.1(3) 5_666 3_665
K2 W7 O29 W6 -137.4(7) . .
K2 W7 O29 K2 -25.6(3) . 3_665
K2 W7 O29 K5 49.2(10) . .
K2 W7 O30 Cs3 95.8(7) . .
K2 W7 O30 K5 -77.5(10) . 2_655
K2 W7 O35 W9 -158.4(19) . .
K5 W6 O25 W5 175.6(11) . .
K5 W6 O25 Cs3 79.7(4) . 3_665
K5 W6 O25 K2 -7.3(5) . 3_665
K5 W6 O27 Cs3 -122.7(8) . 3_665
K5 W6 O28 Cs3 54.0(12) . 6_545
K5 W7 O29 W6 172.0(9) 2_655 .
K5 W7 O29 K2 -76.3(5) 2_655 3_665
K5 W7 O29 K5 -1.4(8) 2_655 .
K5 W7 O30 Cs3 173.4(13) 2_655 .
K5 W7 O30 K2 77.5(10) 2_655 .
K5 W7 O35 W9 -167.8(16) 2_655 .
K3 W3 O15 Cs2 -145.8(6) 5_666 2_645
K3 W3 O15 K3 -24.5(9) 5_666 .
K3 W3 O16 W4 -176.7(16) 5_666 .
K3 W4 O18 Na1 148(2) . .
K3 W4 O19 Na2 154.5(16) . .
